data_4508197
loop_
_publ_author_name
'Otero, Jos\'e M.'
'van der Knaap, Matthijs'
'Llamas-Saiz, Antonio L.'
'van Raaij, Mark J.'
'Amor\'in, Manuel'
'Granja, Juan R.'
'Filippov, Dmitri V.'
'van der Marel, Gijsbert A.'
'Overkleeft, Herman S.'
'Overhand, Mark'

_publ_section_title
;
 Design, Synthesis, and Structural Analysis of Turn
 Modifiedcyclo-(\a\b3\a\b2\a)2Peptide Derivatives toward Crystalline
 Hexagon-Shaped Cationic Nanochannel Assemblies
;
_journal_issue 10
_journal_name_full 'Crystal Growth &amp; Design'
_journal_page_first 4355
_journal_paper_doi 10.1021/cg4007108
_journal_volume 13
_journal_year 2013
_chemical_absolute_configuration syn
_chemical_formula_moiety '2(C66 H122 N12 O10), 5(Cl), 13(O)'
_chemical_formula_sum 'C132 H244 Cl5 N24 O33'
_chemical_formula_weight 2872.78
_chemical_name_common JMO-09
_chemical_name_systematic
;
 ?
;
_space_group_IT_number 4
_symmetry_cell_setting monoclinic
_symmetry_Int_Tables_number 4
_symmetry_space_group_name_Hall 'P 2yb'
_symmetry_space_group_name_H-M 'P 1 21 1'
_atom_sites_solution_hydrogens geom
_atom_sites_solution_primary direct
_atom_sites_solution_secondary difmap
_audit_creation_date 2012-06-29T13:39:01-00:00
_audit_creation_method 'WinGX routine CIF_UPDATE'
_cell_angle_alpha 90
_cell_angle_beta 91.631(5)
_cell_angle_gamma 90
_cell_formula_units_Z 2
_cell_length_a 13.472(1)
_cell_length_b 17.380(5)
_cell_length_c 35.196(3)
_cell_measurement_reflns_used 3639
_cell_measurement_temperature 100(2)
_cell_measurement_theta_max 65.089
_cell_measurement_theta_min 0.999
_cell_measurement_wavelength 1.5418
_cell_volume 8238(3)
_computing_cell_refinement 'HKL Scalepack (Otwinowski & Minor 1997)'
_computing_data_collection 'Collect (Bruker AXS BV, 1997-2004)'
_computing_data_reduction 'HKL Denzo and Scalepack (Otwinowski & Minor 1997)'
_computing_molecular_graphics 'Ortep-3 for Windows (Farrugia, 1997)'
_computing_publication_material 'WinGX publication routines (Farrugia, 1999)'
_computing_structure_refinement 'SHELXL-97 (Sheldrick, 2008)'
_computing_structure_solution 'SHELXD-97 (Sheldrick, 2008)'
_diffrn_ambient_temperature 100(2)
_diffrn_detector_area_resol_mean 14
_diffrn_measured_fraction_theta_full 0
_diffrn_measured_fraction_theta_max 0.974
_diffrn_measurement_device '135mm CCD camera on \k-goniostat'
_diffrn_measurement_device_type FR591-KappaCCD2000
_diffrn_measurement_method CCD
_diffrn_orient_matrix_type 'by Bruker AXS Collect from scalepack cell'
_diffrn_orient_matrix_UB_11 0.0149096
_diffrn_orient_matrix_UB_12 -0.0253911
_diffrn_orient_matrix_UB_13 0.0250119
_diffrn_orient_matrix_UB_21 -0.0723738
_diffrn_orient_matrix_UB_22 0
_diffrn_orient_matrix_UB_23 0.0055688
_diffrn_orient_matrix_UB_31 -0.0073324
_diffrn_orient_matrix_UB_32 -0.05163
_diffrn_orient_matrix_UB_33 -0.0123006
_diffrn_radiation_monochromator 'graded mirror'
_diffrn_radiation_probe x-ray
_diffrn_radiation_source 'sealed tube'
_diffrn_radiation_type CuK\a
_diffrn_radiation_wavelength 1.54178
_diffrn_reflns_av_unetI/netI 0.0406
_diffrn_reflns_limit_h_max 15
_diffrn_reflns_limit_h_min 0
_diffrn_reflns_limit_k_max 19
_diffrn_reflns_limit_k_min 0
_diffrn_reflns_limit_l_max 40
_diffrn_reflns_limit_l_min -40
_diffrn_reflns_number 13447
_diffrn_reflns_theta_full 1
_diffrn_reflns_theta_max 62.96
_diffrn_reflns_theta_min 2.84
_exptl_absorpt_coefficient_mu 1.394
_exptl_absorpt_correction_T_max 1.000
_exptl_absorpt_correction_T_min 0.701
_exptl_absorpt_correction_type multi-scan
_exptl_absorpt_process_details 'HKL Scalepack (Otwinowski & Minor 1997)'
_exptl_crystal_colour colourless
_exptl_crystal_density_diffrn 1.158
_exptl_crystal_density_method 'not measured'
_exptl_crystal_description plate
_exptl_crystal_F_000 3106
_exptl_crystal_size_max 0.20
_exptl_crystal_size_mid 0.10
_exptl_crystal_size_min 0.01
_refine_diff_density_max 0.889
_refine_diff_density_min -0.66
_refine_diff_density_rms 0.072
_refine_ls_extinction_method none
_refine_ls_goodness_of_fit_ref 1.015
_refine_ls_hydrogen_treatment constr
_refine_ls_matrix_type full
_refine_ls_number_parameters 1794
_refine_ls_number_reflns 13447
_refine_ls_number_restraints 2193
_refine_ls_restrained_S_all 0.965
_refine_ls_R_factor_all 0.0742
_refine_ls_R_factor_gt 0.0698
_refine_ls_shift/su_max 0
_refine_ls_shift/su_mean 0
_refine_ls_structure_factor_coef Fsqd
_refine_ls_weighting_details 'calc w=1/[\s^2^(Fo^2^)+(0.1610P)^2^+3.8216P] where P=(Fo^2^+2Fc^2^)/3'
_refine_ls_weighting_scheme calc
_refine_ls_wR_factor_gt 0.1998
_refine_ls_wR_factor_ref 0.2059
_reflns_number_gt 12326
_reflns_number_total 13447
_reflns_threshold_expression >2sigma(I)
_cod_data_source_file cg4007108_si_005.cif
_cod_data_source_block Comp16
_cod_original_sg_symbol_H-M 'P 21'
_cod_database_code 4508197

loop_
_symmetry_equiv_pos_as_xyz
'x, y, z'
'-x, y+1/2, -z'

loop_
_atom_site_label
_atom_site_type_symbol
_atom_site_fract_x
_atom_site_fract_y
_atom_site_fract_z
_atom_site_U_iso_or_equiv
_atom_site_adp_type
_atom_site_occupancy
_atom_site_symmetry_multiplicity
_atom_site_calc_flag
_atom_site_refinement_flags
_atom_site_disorder_assembly
_atom_site_disorder_group
N_1 N -0.0556(3) 1.0883(3) 0.89470(14) 0.0509(11) Uani 1 1 d DU . .
C_1 C -0.1890(4) 1.0267(3) 0.85483(18) 0.0503(14) Uani 1 1 d DU . .
O_1 O -0.2277(3) 0.9693(3) 0.84022(16) 0.0660(12) Uani 1 1 d DU . .
CA_1 C -0.0964(4) 1.0180(4) 0.88064(18) 0.0558(14) Uani 1 1 d DU . .
HA_1 H -0.0445 0.9876 0.8675 0.067 Uiso 1 1 calc R . .
CB_1 C -0.1248(5) 0.9771(4) 0.9187(2) 0.0639(16) Uani 1 1 d DU . .
HB1_1 H -0.1814 0.9416 0.9144 0.077 Uiso 1 1 calc R . .
HB2_1 H -0.0677 0.9479 0.9296 0.077 Uiso 1 1 calc R . .
CG_1 C -0.1527(5) 1.0431(4) 0.9444(2) 0.0641(17) Uani 1 1 d DU . .
HG1_1 H -0.2229 1.0582 0.9398 0.077 Uiso 1 1 calc R . .
HG2_1 H -0.143 1.0286 0.9715 0.077 Uiso 1 1 calc R . .
CD_1 C -0.0835(5) 1.1076(4) 0.93400(18) 0.0616(16) Uani 1 1 d DU . .
HD1_1 H -0.1176 1.158 0.9349 0.074 Uiso 1 1 calc R . .
HD2_1 H -0.0243 1.1089 0.9513 0.074 Uiso 1 1 calc R . .
N_2 N -0.2275(3) 1.0951(3) 0.84934(15) 0.0455(11) Uani 1 1 d DU . .
H0_2 H -0.1931 1.1346 0.8582 0.055 Uiso 1 1 calc R . .
C_2 C -0.3005(4) 1.0780(3) 0.76100(16) 0.0437(12) Uani 1 1 d DU . .
O_2 O -0.3655(3) 1.0271(2) 0.75981(13) 0.0511(10) Uani 1 1 d DU . .
CA_2 C -0.3077(4) 1.1421(3) 0.78927(16) 0.0419(12) Uani 1 1 d DU . .
HA1_2 H -0.3637 1.1761 0.7817 0.05 Uiso 1 1 calc R . .
HA2_2 H -0.246 1.173 0.7891 0.05 Uiso 1 1 calc R . .
CB_2 C -0.3233(4) 1.1121(3) 0.82969(16) 0.0447(12) Uani 1 1 d DU . .
HB_2 H -0.3627 1.0634 0.8279 0.054 Uiso 1 1 calc R . .
CG_2 C -0.3803(4) 1.1694(3) 0.85302(15) 0.0436(12) Uani 1 1 d DU . .
HG1_2 H -0.4464 1.1776 0.8406 0.052 Uiso 1 1 calc R . .
HG2_2 H -0.3447 1.2193 0.8528 0.052 Uiso 1 1 calc R . .
CD_2 C -0.3951(4) 1.1458(4) 0.89456(17) 0.0534(14) Uani 1 1 d DU . .
HD_2 H -0.3281 1.1425 0.9075 0.064 Uiso 1 1 calc R . .
CE1_2 C -0.4543(6) 1.2082(5) 0.9144(2) 0.072(2) Uani 1 1 d DU . .
HE1A_2 H -0.4211 1.2579 0.9115 0.108 Uiso 1 1 calc R . .
HE1B_2 H -0.4584 1.1958 0.9415 0.108 Uiso 1 1 calc R . .
HE1C_2 H -0.5213 1.2109 0.903 0.108 Uiso 1 1 calc R . .
CE2_2 C -0.4445(5) 1.0685(4) 0.8981(2) 0.0625(17) Uani 1 1 d DU . .
HE2A_2 H -0.4053 1.0294 0.8853 0.094 Uiso 1 1 calc R . .
HE2B_2 H -0.5113 1.0707 0.8864 0.094 Uiso 1 1 calc R . .
HE2C_2 H -0.4492 1.0551 0.9251 0.094 Uiso 1 1 calc R . .
N_3 N -0.2258(3) 1.0767(3) 0.73725(13) 0.0416(10) Uani 1 1 d DU . .
H0_3 H -0.1831 1.115 0.7373 0.05 Uiso 1 1 calc R . .
C_3 C -0.1691(4) 1.0401(3) 0.67392(16) 0.0427(12) Uani 1 1 d DU . .
O_3 O -0.1160(3) 1.0968(2) 0.67203(12) 0.0487(9) Uani 1 1 d DU . .
CA_3 C -0.2133(4) 1.0131(3) 0.71113(16) 0.0411(11) Uani 1 1 d DU . .
HA_3 H -0.2804 0.991 0.7051 0.049 Uiso 1 1 calc R . .
CB_3 C -0.1486(4) 0.9488(3) 0.72988(17) 0.0433(12) Uani 1 1 d DU . .
HB1_3 H -0.1791 0.9326 0.7539 0.052 Uiso 1 1 calc R . .
HB2_3 H -0.1478 0.9037 0.7127 0.052 Uiso 1 1 calc R . .
CG_3 C -0.0420(4) 0.9744(4) 0.73846(18) 0.0494(13) Uani 1 1 d DU . .
HG1_3 H -0.0413 1.0164 0.7574 0.059 Uiso 1 1 calc R . .
HG2_3 H -0.0121 0.994 0.715 0.059 Uiso 1 1 calc R . .
CD_3 C 0.0189(4) 0.9058(4) 0.7540(2) 0.0593(16) Uani 1 1 d DU . .
HD1_3 H -0.003 0.8934 0.7799 0.071 Uiso 1 1 calc R . .
HD2_3 H 0.0055 0.8603 0.7377 0.071 Uiso 1 1 calc R . .
NZ_3 N 0.1269(4) 0.9210(3) 0.75544(16) 0.0530(12) Uani 1 1 d DU . .
HZ1_3 H 0.1596 0.8787 0.7645 0.079 Uiso 1 1 calc R . .
HZ2_3 H 0.14 0.9617 0.771 0.079 Uiso 1 1 calc R . .
HZ3_3 H 0.1477 0.9318 0.7317 0.079 Uiso 1 1 calc R . .
N_4 N -0.1926(3) 0.9950(3) 0.64459(14) 0.0484(11) Uani 1 1 d DU . .
H0_4 H -0.2347 0.9574 0.6487 0.058 Uiso 1 1 calc R . .
C_4 C 0.0057(4) 0.9288(3) 0.60581(17) 0.0507(13) Uani 1 1 d DU . .
O_4 O 0.0593(3) 0.9825(2) 0.59494(12) 0.0495(9) Uani 1 1 d DU . .
CA_4 C -0.1040(4) 0.9260(3) 0.59473(18) 0.0550(14) Uani 1 1 d DU . .
HA_4 H -0.1347 0.8825 0.6088 0.066 Uiso 1 1 calc R . .
CB1_4 C -0.1559(4) 1.0015(4) 0.60659(18) 0.0515(14) Uani 1 1 d DU . .
HB1A_4 H -0.1082 1.0447 0.6055 0.062 Uiso 1 1 calc R . .
HB1B_4 H -0.2118 1.0126 0.5886 0.062 Uiso 1 1 calc R . .
CB2_4 C -0.1178(5) 0.9101(5) 0.5515(2) 0.075(2) Uani 1 1 d DU . .
HB2_4 H -0.191 0.9068 0.5462 0.09 Uiso 1 1 calc R . .
CG1_4 C -0.0794(7) 0.9729(6) 0.5265(2) 0.097(3) Uani 1 1 d DU . .
HG1A_4 H -0.1084 1.0222 0.534 0.146 Uiso 1 1 calc R . .
HG1B_4 H -0.0979 0.9619 0.5 0.146 Uiso 1 1 calc R . .
HG1C_4 H -0.0069 0.9756 0.5294 0.146 Uiso 1 1 calc R . .
CG2_4 C -0.0747(10) 0.8303(6) 0.5422(3) 0.119(4) Uani 1 1 d DU . .
HG2A_4 H -0.1015 0.7919 0.5596 0.179 Uiso 1 1 calc R . .
HG2B_4 H -0.0022 0.8317 0.5453 0.179 Uiso 1 1 calc R . .
HG2C_4 H -0.093 0.8165 0.516 0.179 Uiso 1 1 calc R . .
N_5 N 0.0437(4) 0.8692(3) 0.62630(17) 0.0587(13) Uani 1 1 d DU . .
H0_5 H 0.0041 0.8343 0.6357 0.07 Uiso 1 1 calc R . .
C_5 C 0.1879(4) 0.9355(3) 0.65322(16) 0.0464(13) Uani 1 1 d DU . .
O_5 O 0.1433(3) 0.9626(2) 0.68005(12) 0.0513(10) Uani 1 1 d DU . .
CA_5 C 0.1511(4) 0.8637(3) 0.63256(19) 0.0540(14) Uani 1 1 d DU . .
HA_5 H 0.1835 0.8604 0.6074 0.065 Uiso 1 1 calc R . .
CB_5 C 0.1795(6) 0.7919(4) 0.6563(2) 0.0681(19) Uani 1 1 d DU . .
HB1_5 H 0.251 0.7946 0.6634 0.082 Uiso 1 1 calc R . .
HB2_5 H 0.1421 0.7929 0.6801 0.082 Uiso 1 1 calc R . .
CG_5 C 0.1591(7) 0.7159(4) 0.6362(3) 0.087(3) Uani 1 1 d DU . .
HG1_5 H 0.1764 0.6733 0.6539 0.104 Uiso 1 1 calc R . .
HG2_5 H 0.0872 0.7122 0.63 0.104 Uiso 1 1 calc R . .
CD_5 C 0.2163(8) 0.7055(6) 0.5999(3) 0.095(3) Uani 1 1 d DU . .
HD1_5 H 0.1899 0.7425 0.5808 0.114 Uiso 1 1 calc R . .
HD2_5 H 0.2866 0.7192 0.6054 0.114 Uiso 1 1 calc R . .
CE_5 C 0.2131(9) 0.6270(7) 0.5828(4) 0.138(5) Uani 1 1 d DU . .
HE1_5 H 0.1431 0.6116 0.5781 0.166 Uiso 1 1 calc R . .
HE2_5 H 0.2438 0.5897 0.6009 0.166 Uiso 1 1 calc R . .
CH_5 C 0.2708(11) 0.6247(12) 0.5438(5) 0.189(8) Uani 1 1 d DU . .
HH1_5 H 0.2357 0.6605 0.5261 0.227 Uiso 1 1 calc R . .
HH2_5 H 0.3374 0.6469 0.5491 0.227 Uiso 1 1 calc R . .
CI_5 C 0.2852(12) 0.5555(11) 0.5236(4) 0.165(6) Uani 1 1 d DU . .
HI1_5 H 0.2212 0.528 0.5202 0.198 Uiso 1 1 calc R . .
HI2_5 H 0.3317 0.5217 0.5381 0.198 Uiso 1 1 calc R . .
CJ_5 C 0.3251(9) 0.5731(12) 0.4871(3) 0.155(6) Uani 1 1 d DU . .
HJ1_5 H 0.2859 0.6158 0.4757 0.186 Uiso 1 1 calc R . .
HJ2_5 H 0.3156 0.5277 0.4704 0.186 Uiso 1 1 calc R . .
CK_5 C 0.4301(7) 0.5946(10) 0.4872(3) 0.120(4) Uani 1 1 d DU . .
HK1_5 H 0.4493 0.6065 0.4612 0.18 Uiso 1 1 calc R . .
HK2_5 H 0.4705 0.5518 0.4971 0.18 Uiso 1 1 calc R . .
HK3_5 H 0.4409 0.64 0.5033 0.18 Uiso 1 1 calc R . .
N_6 N 0.2710(3) 0.9677(3) 0.64037(13) 0.0427(10) Uani 1 1 d DU . .
C_6 C 0.2734(3) 1.1118(3) 0.64460(14) 0.0375(11) Uani 1 1 d DU . .
O_6 O 0.3190(3) 1.1716(2) 0.65203(11) 0.0433(8) Uani 1 1 d DU . .
CA_6 C 0.3143(4) 1.0348(3) 0.65956(15) 0.0411(11) Uani 1 1 d DU . .
HA_6 H 0.3039 1.0309 0.6875 0.049 Uiso 1 1 calc R . .
CB_6 C 0.4258(4) 1.0271(4) 0.65160(17) 0.0482(13) Uani 1 1 d DU . .
HB1_6 H 0.4597 1.0776 0.6529 0.058 Uiso 1 1 calc R . .
HB2_6 H 0.4591 0.991 0.6696 0.058 Uiso 1 1 calc R . .
CG_6 C 0.4230(4) 0.9952(4) 0.61126(18) 0.0523(14) Uani 1 1 d DU . .
HG1_6 H 0.4855 0.9679 0.6059 0.063 Uiso 1 1 calc R . .
HG2_6 H 0.4132 1.0371 0.5925 0.063 Uiso 1 1 calc R . .
CD_6 C 0.3346(4) 0.9394(3) 0.60983(16) 0.0444(12) Uani 1 1 d DU . .
HD1_6 H 0.2991 0.9415 0.5848 0.053 Uiso 1 1 calc R . .
HD2_6 H 0.3565 0.8859 0.6148 0.053 Uiso 1 1 calc R . .
N_7 N 0.1893(3) 1.1097(3) 0.62351(12) 0.0377(9) Uani 1 1 d DU . .
H0_7 H 0.1595 1.0651 0.6203 0.045 Uiso 1 1 calc R . .
C_7 C 0.0730(3) 1.2399(3) 0.66397(14) 0.0359(10) Uani 1 1 d DU . .
O_7 O 0.1318(3) 1.2947(2) 0.66556(11) 0.0453(9) Uani 1 1 d DU . .
CA_7 C 0.0488(4) 1.2014(3) 0.62594(14) 0.0378(11) Uani 1 1 d DU . .
HA1_7 H 0.0098 1.2374 0.6096 0.045 Uiso 1 1 calc R . .
HA2_7 H 0.0077 1.1552 0.6302 0.045 Uiso 1 1 calc R . .
CB_7 C 0.1440(3) 1.1779(3) 0.60546(14) 0.0352(10) Uani 1 1 d DU . .
HB_7 H 0.1925 1.2214 0.6073 0.042 Uiso 1 1 calc R . .
CG_7 C 0.1201(4) 1.1618(3) 0.56362(15) 0.0418(11) Uani 1 1 d DU . .
HG1_7 H 0.0648 1.1244 0.562 0.05 Uiso 1 1 calc R . .
HG2_7 H 0.0964 1.2102 0.5516 0.05 Uiso 1 1 calc R . .
CD_7 C 0.2054(4) 1.1307(3) 0.54068(15) 0.0471(13) Uani 1 1 d DU . .
HD_7 H 0.2242 1.0791 0.5512 0.057 Uiso 1 1 calc R . .
CE1_7 C 0.1724(6) 1.1198(5) 0.49923(19) 0.0660(18) Uani 1 1 d DU . .
HE1A_7 H 0.228 1.1 0.4848 0.099 Uiso 1 1 calc R . .
HE1B_7 H 0.1508 1.1693 0.4886 0.099 Uiso 1 1 calc R . .
HE1C_7 H 0.1172 1.0831 0.4977 0.099 Uiso 1 1 calc R . .
CE2_7 C 0.2973(5) 1.1830(4) 0.5437(2) 0.0631(17) Uani 1 1 d DU . .
HE2A_7 H 0.3179 1.1888 0.5705 0.095 Uiso 1 1 calc R . .
HE2B_7 H 0.2812 1.2335 0.5329 0.095 Uiso 1 1 calc R . .
HE2C_7 H 0.3516 1.1598 0.5297 0.095 Uiso 1 1 calc R . .
N_8 N 0.0271(3) 1.2124(2) 0.69438(12) 0.0366(9) Uani 1 1 d DU . .
H0_8 H -0.0172 1.1756 0.691 0.044 Uiso 1 1 calc R . .
C_8 C -0.0497(4) 1.2601(3) 0.75222(14) 0.0378(11) Uani 1 1 d DU . .
O_8 O -0.1233(3) 1.2182(2) 0.74825(11) 0.0424(8) Uani 1 1 d DU . .
CA_8 C 0.0474(3) 1.2408(3) 0.73287(13) 0.0346(10) Uani 1 1 d DU . .
HA_8 H 0.0888 1.2884 0.7315 0.042 Uiso 1 1 calc R . .
CB_8 C 0.1030(4) 1.1809(3) 0.75767(16) 0.0392(11) Uani 1 1 d DU . .
HB1_8 H 0.1144 1.2026 0.7834 0.047 Uiso 1 1 calc R . .
HB2_8 H 0.0603 1.1349 0.7601 0.047 Uiso 1 1 calc R . .
CG_8 C 0.2029(3) 1.1559(3) 0.74203(16) 0.0389(11) Uani 1 1 d DU . .
HG1_8 H 0.2267 1.1096 0.7559 0.047 Uiso 1 1 calc R . .
HG2_8 H 0.1937 1.142 0.7149 0.047 Uiso 1 1 calc R . .
CD_8 C 0.2809(4) 1.2189(3) 0.74583(16) 0.0404(12) Uani 1 1 d DU . .
HD1_8 H 0.256 1.2662 0.7331 0.048 Uiso 1 1 calc R . .
HD2_8 H 0.2932 1.2309 0.7731 0.048 Uiso 1 1 calc R . .
NZ_8 N 0.3758(3) 1.1945(3) 0.72848(13) 0.0380(9) Uani 1 1 d DU . .
HZ1_8 H 0.4215 1.2328 0.7312 0.057 Uiso 1 1 calc R . .
HZ2_8 H 0.3647 1.1844 0.7033 0.057 Uiso 1 1 calc R . .
HZ3_8 H 0.399 1.1513 0.7404 0.057 Uiso 1 1 calc R . .
N_9 N -0.0466(3) 1.3229(3) 0.77396(13) 0.0396(10) Uani 1 1 d DU . .
H0_9 H 0.0071 1.3517 0.7735 0.047 Uiso 1 1 calc R . .
C_9 C -0.0671(4) 1.2843(3) 0.85860(15) 0.0446(12) Uani 1 1 d DU . .
O_9 O -0.1353(3) 1.2396(2) 0.86451(11) 0.0480(9) Uani 1 1 d DU . .
CA_9 C -0.0861(4) 1.3609(3) 0.83921(15) 0.0437(12) Uani 1 1 d DU A .
HA_9 H -0.021 1.3882 0.8375 0.052 Uiso 1 1 calc R . .
CB1_9 C -0.1267(4) 1.3472(3) 0.79862(15) 0.0410(12) Uani 1 1 d DU . .
HB1A_9 H -0.1788 1.3071 0.7989 0.049 Uiso 1 1 calc R . .
HB1B_9 H -0.1571 1.3952 0.7886 0.049 Uiso 1 1 calc R . .
CB2_9 C -0.1546(5) 1.4106(4) 0.86319(16) 0.0593(16) Uani 1 1 d DU . .
HB2_9 H -0.1508 1.4635 0.8521 0.071 Uiso 0.705(14) 1 calc PR A 1
HB2_9 H -0.1265 1.4144 0.8897 0.071 Uiso 0.295(14) 1 calc PR A 2
CG1_9 C -0.2581(8) 1.3936(9) 0.8647(5) 0.081(4) Uani 0.705(14) 1 d PDU A 1
HG1A_9 H -0.2866 1.3907 0.8388 0.121 Uiso 0.705(14) 1 calc PR A 1
HG1B_9 H -0.2916 1.4343 0.8788 0.121 Uiso 0.705(14) 1 calc PR A 1
HG1C_9 H -0.2672 1.3442 0.8776 0.121 Uiso 0.705(14) 1 calc PR A 1
CG2_9 C -0.1122(8) 1.4181(9) 0.9043(2) 0.092(5) Uani 0.705(14) 1 d PDU A 1
HG2A_9 H -0.0409 1.429 0.9037 0.138 Uiso 0.705(14) 1 calc PR A 1
HG2B_9 H -0.1229 1.3699 0.918 0.138 Uiso 0.705(14) 1 calc PR A 1
HG2C_9 H -0.1459 1.4602 0.9172 0.138 Uiso 0.705(14) 1 calc PR A 1
CG2_9 C -0.2528(15) 1.3639(17) 0.8633(14) 0.131(18) Uani 0.295(14) 1 d PDU A 2
HG2D_9 H -0.2396 1.3125 0.8736 0.197 Uiso 0.295(14) 1 calc PR A 2
HG2E_9 H -0.2799 1.3595 0.8373 0.197 Uiso 0.295(14) 1 calc PR A 2
HG2F_9 H -0.3009 1.3904 0.8791 0.197 Uiso 0.295(14) 1 calc PR A 2
CG1_9 C -0.1754(9) 1.4849(7) 0.8492(4) 0.026(4) Uani 0.295(14) 1 d PDU A 2
HG1D_9 H -0.1132 1.5136 0.847 0.038 Uiso 0.295(14) 1 calc PR A 2
HG1E_9 H -0.2187 1.5118 0.8668 0.038 Uiso 0.295(14) 1 calc PR A 2
HG1F_9 H -0.2088 1.4811 0.8242 0.038 Uiso 0.295(14) 1 calc PR A 2
N_10 N 0.0284(3) 1.2687(3) 0.86900(13) 0.0464(11) Uani 1 1 d DU . .
H0_10 H 0.0756 1.3011 0.863 0.056 Uiso 1 1 calc R . .
C_10 C 0.0012(4) 1.1308(3) 0.87207(17) 0.0493(13) Uani 1 1 d DU . .
O_10 O 0.0138(3) 1.1131(2) 0.83794(11) 0.0448(9) Uani 1 1 d DU . .
CA_10 C 0.0540(4) 1.1986(4) 0.89002(16) 0.0491(13) Uani 1 1 d DU . .
HA_10 H 0.0339 1.204 0.917 0.059 Uiso 1 1 calc R . .
CB_10 C 0.1664(4) 1.1858(4) 0.88871(19) 0.0559(15) Uani 1 1 d DU . .
HB1_10 H 0.1853 1.1835 0.8618 0.067 Uiso 1 1 calc R . .
HB2_10 H 0.2002 1.2309 0.9004 0.067 Uiso 1 1 calc R . .
CG_10 C 0.2046(5) 1.1133(5) 0.90880(19) 0.0653(18) Uani 1 1 d DU . .
HG1_10 H 0.1621 1.0694 0.9007 0.078 Uiso 1 1 calc R . .
HG2_10 H 0.2727 1.1026 0.9003 0.078 Uiso 1 1 calc R . .
CD_10 C 0.2066(6) 1.1176(5) 0.9519(2) 0.076(2) Uani 1 1 d DU . .
HD1_10 H 0.1375 1.1211 0.9606 0.091 Uiso 1 1 calc R . .
HD2_10 H 0.2414 1.1653 0.9599 0.091 Uiso 1 1 calc R . .
CE_10 C 0.2575(6) 1.0492(5) 0.9718(2) 0.075(2) Uani 1 1 d DU . .
HE1_10 H 0.3226 1.0411 0.9601 0.09 Uiso 1 1 calc R . .
HE2_10 H 0.2708 1.0634 0.9987 0.09 Uiso 1 1 calc R . .
CH_10 C 0.2022(5) 0.9728(5) 0.9711(2) 0.0724(19) Uani 1 1 d DU . .
HH1_10 H 0.187 0.9585 0.9444 0.087 Uiso 1 1 calc R . .
HH2_10 H 0.1383 0.9794 0.9839 0.087 Uiso 1 1 calc R . .
CI_10 C 0.2601(5) 0.9067(5) 0.9905(2) 0.0661(17) Uani 1 1 d DU . .
HI1_10 H 0.3234 0.8998 0.9773 0.079 Uiso 1 1 calc R . .
HI2_10 H 0.2766 0.9219 1.017 0.079 Uiso 1 1 calc R . .
CJ_10 C 0.2071(5) 0.8312(5) 0.9910(2) 0.0731(19) Uani 1 1 d DU . .
HJ1_10 H 0.1881 0.8166 0.9646 0.088 Uiso 1 1 calc R . .
HJ2_10 H 0.1453 0.837 1.0053 0.088 Uiso 1 1 calc R . .
CK_10 C 0.2691(7) 0.7675(6) 1.0088(3) 0.087(2) Uani 1 1 d DU . .
HK1_10 H 0.231 0.7194 1.0082 0.131 Uiso 1 1 calc R . .
HK2_10 H 0.2864 0.7809 1.0352 0.131 Uiso 1 1 calc R . .
HK3_10 H 0.3299 0.7609 0.9945 0.131 Uiso 1 1 calc R . .
N_21 N 0.3550(3) 0.7636(3) 0.86361(13) 0.0464(10) Uani 1 1 d DU . .
C_21 C 0.5303(4) 0.7978(3) 0.85097(16) 0.0483(13) Uani 1 1 d DU . .
O_21 O 0.5930(3) 0.8448(3) 0.83933(14) 0.0584(11) Uani 1 1 d DU . .
CA_21 C 0.4206(4) 0.8097(3) 0.83980(16) 0.0476(13) Uani 1 1 d DU . .
HA_21 H 0.4083 0.7976 0.8123 0.057 Uiso 1 1 calc R . .
CB_21 C 0.3880(5) 0.8921(4) 0.84863(19) 0.0579(15) Uani 1 1 d DU . .
HB1_21 H 0.4424 0.9292 0.8445 0.069 Uiso 1 1 calc R . .
HB2_21 H 0.3292 0.9072 0.8328 0.069 Uiso 1 1 calc R . .
CG_21 C 0.3630(5) 0.8875(4) 0.89034(18) 0.0567(15) Uani 1 1 d DU . .
HG1_21 H 0.3141 0.9276 0.8968 0.068 Uiso 1 1 calc R . .
HG2_21 H 0.4234 0.8944 0.9067 0.068 Uiso 1 1 calc R . .
CD_21 C 0.3192(5) 0.8072(3) 0.89571(17) 0.0491(13) Uani 1 1 d DU . .
HD1_21 H 0.343 0.7844 0.9201 0.059 Uiso 1 1 calc R . .
HD2_21 H 0.2457 0.8091 0.8953 0.059 Uiso 1 1 calc R . .
N_22 N 0.5559(3) 0.7373(3) 0.87239(13) 0.0443(10) Uani 1 1 d DU . .
H0_22 H 0.51 0.7032 0.8777 0.053 Uiso 1 1 calc R . .
C_22 C 0.7357(4) 0.6754(3) 0.82685(17) 0.0513(14) Uani 1 1 d DU . .
O_22 O 0.7887(3) 0.7321(3) 0.81899(15) 0.0711(14) Uani 1 1 d DU . .
CA_22 C 0.7063(5) 0.6582(4) 0.86730(18) 0.0557(14) Uani 1 1 d DU . .
HA1_22 H 0.7664 0.6426 0.8822 0.067 Uiso 1 1 calc R . .
HA2_22 H 0.6599 0.614 0.8669 0.067 Uiso 1 1 calc R . .
CB_22 C 0.6576(4) 0.7252(3) 0.88749(16) 0.0475(13) Uani 1 1 d DU . .
HB_22 H 0.6969 0.7727 0.8823 0.057 Uiso 1 1 calc R . .
CG_22 C 0.6561(4) 0.7139(3) 0.93041(16) 0.0490(13) Uani 1 1 d DU . .
HG1_22 H 0.7254 0.7147 0.9405 0.059 Uiso 1 1 calc R . .
HG2_22 H 0.6285 0.6623 0.9356 0.059 Uiso 1 1 calc R . .
CD_22 C 0.5962(4) 0.7736(3) 0.95219(16) 0.0490(13) Uani 1 1 d DU . .
HD_22 H 0.5253 0.7699 0.9433 0.059 Uiso 1 1 calc R . .
CE1_22 C 0.6011(6) 0.7567(4) 0.99512(17) 0.0632(17) Uani 1 1 d DU . .
HE1A_22 H 0.5627 0.7956 1.0085 0.095 Uiso 1 1 calc R . .
HE1B_22 H 0.6704 0.7583 1.0043 0.095 Uiso 1 1 calc R . .
HE1C_22 H 0.5734 0.7056 0.9998 0.095 Uiso 1 1 calc R . .
CE2_22 C 0.6320(5) 0.8554(3) 0.94464(18) 0.0536(14) Uani 1 1 d DU . .
HE2A_22 H 0.5927 0.8919 0.9592 0.08 Uiso 1 1 calc R . .
HE2B_22 H 0.6241 0.8669 0.9175 0.08 Uiso 1 1 calc R . .
HE2C_22 H 0.7022 0.8599 0.9524 0.08 Uiso 1 1 calc R . .
N_23 N 0.7026(3) 0.6270(3) 0.79989(14) 0.0455(10) Uani 1 1 d DU . .
H0_23 H 0.667 0.5869 0.8064 0.055 Uiso 1 1 calc R . .
C_23 C 0.7652(4) 0.5661(3) 0.74304(16) 0.0463(12) Uani 1 1 d DU . .
O_23 O 0.7389(3) 0.5019(2) 0.75384(12) 0.0532(10) Uani 1 1 d DU . .
CA_23 C 0.7237(4) 0.6389(3) 0.76023(16) 0.0447(12) Uani 1 1 d DU . .
HA_23 H 0.7743 0.6807 0.7584 0.054 Uiso 1 1 calc R . .
CB_23 C 0.6294(4) 0.6633(3) 0.73767(17) 0.0448(12) Uani 1 1 d DU . .
HB1_23 H 0.6468 0.6719 0.7109 0.054 Uiso 1 1 calc R . .
HB2_23 H 0.581 0.6204 0.7381 0.054 Uiso 1 1 calc R . .
CG_23 C 0.5799(4) 0.7352(3) 0.75240(18) 0.0468(13) Uani 1 1 d DU . .
HG1_23 H 0.5146 0.7417 0.7392 0.056 Uiso 1 1 calc R . .
HG2_23 H 0.5681 0.7288 0.7799 0.056 Uiso 1 1 calc R . .
CD_23 C 0.6415(4) 0.8068(3) 0.74664(19) 0.0470(13) Uani 1 1 d DU . .
HD1_23 H 0.7077 0.8002 0.7592 0.056 Uiso 1 1 calc R . .
HD2_23 H 0.6511 0.8149 0.7191 0.056 Uiso 1 1 calc R . .
NZ_23 N 0.5911(3) 0.8754(3) 0.76290(15) 0.0472(11) Uani 1 1 d DU . .
HZ1_23 H 0.6287 0.918 0.7591 0.071 Uiso 1 1 calc R . .
HZ2_23 H 0.5833 0.8683 0.7883 0.071 Uiso 1 1 calc R . .
HZ3_23 H 0.5305 0.8816 0.7512 0.071 Uiso 1 1 calc R . .
N_24 N 0.8279(4) 0.5782(3) 0.71458(15) 0.0517(12) Uani 1 1 d DU . .
H0_24 H 0.8431 0.6261 0.7089 0.062 Uiso 1 1 calc R . .
C_24 C 0.7640(4) 0.5249(3) 0.63434(17) 0.0470(12) Uani 1 1 d DU . .
O_24 O 0.7258(3) 0.4599(2) 0.63312(12) 0.0480(9) Uani 1 1 d DU . .
CA_24 C 0.8687(4) 0.5368(4) 0.64993(17) 0.0513(13) Uani 1 1 d DU B .
HA_24 H 0.8854 0.5926 0.6473 0.062 Uiso 1 1 calc R . .
CB1_24 C 0.8720(4) 0.5168(4) 0.69256(19) 0.0559(15) Uani 1 1 d DU . .
HB1A_24 H 0.8354 0.4682 0.6967 0.067 Uiso 1 1 calc R . .
HB1B_24 H 0.9418 0.5089 0.7013 0.067 Uiso 1 1 calc R . .
CB2_24 C 0.9438(5) 0.4900(5) 0.6269(2) 0.077(2) Uani 1 1 d DU . .
HB2_24 H 0.9193 0.4357 0.6276 0.093 Uiso 0.719(11) 1 calc PR B 1
HB2_24 H 0.9284 0.4993 0.5993 0.093 Uiso 0.281(11) 1 calc PR B 2
CG1_24 C 0.9361(7) 0.5131(10) 0.5852(3) 0.100(5) Uani 0.719(11) 1 d PDU B 1
HG1A_24 H 0.8662 0.5129 0.5767 0.149 Uiso 0.719(11) 1 calc PR B 1
HG1B_24 H 0.9734 0.4766 0.57 0.149 Uiso 0.719(11) 1 calc PR B 1
HG1C_24 H 0.9636 0.5649 0.5822 0.149 Uiso 0.719(11) 1 calc PR B 1
CG2_24 C 1.0455(7) 0.4869(7) 0.6428(4) 0.075(3) Uani 0.719(11) 1 d PDU B 1
HG2A_24 H 1.0444 0.4696 0.6692 0.113 Uiso 0.719(11) 1 calc PR B 1
HG2B_24 H 1.0754 0.5383 0.6417 0.113 Uiso 0.719(11) 1 calc PR B 1
HG2C_24 H 1.0848 0.4509 0.6279 0.113 Uiso 0.719(11) 1 calc PR B 1
CG2_24 C 0.9511(13) 0.4102(8) 0.6323(7) 0.059(6) Uani 0.281(11) 1 d PDU B 2
HG2D_24 H 0.9995 0.3889 0.6148 0.089 Uiso 0.281(11) 1 calc PR B 2
HG2E_24 H 0.8861 0.3864 0.6272 0.089 Uiso 0.281(11) 1 calc PR B 2
HG2F_24 H 0.9729 0.3995 0.6586 0.089 Uiso 0.281(11) 1 calc PR B 2
CG1_24 C 1.0447(15) 0.531(2) 0.6370(15) 0.17(2) Uani 0.281(11) 1 d PDU B 2
HG1D_24 H 1.0398 0.5854 0.6306 0.253 Uiso 0.281(11) 1 calc PR B 2
HG1E_24 H 1.0978 0.5069 0.6226 0.253 Uiso 0.281(11) 1 calc PR B 2
HG1F_24 H 1.0597 0.5251 0.6643 0.253 Uiso 0.281(11) 1 calc PR B 2
N_25 N 0.7142(3) 0.5865(3) 0.62214(15) 0.0471(11) Uani 1 1 d DU . .
H0_25 H 0.7422 0.6322 0.6234 0.056 Uiso 1 1 calc R . .
C_25 C 0.5508(4) 0.5341(3) 0.63496(15) 0.0402(11) Uani 1 1 d DU . .
O_25 O 0.5495(3) 0.5537(2) 0.66855(11) 0.0429(8) Uani 1 1 d DU . .
CA_25 C 0.6136(4) 0.5784(3) 0.60669(16) 0.0429(12) Uani 1 1 d DU . .
HA_25 H 0.615 0.5494 0.5822 0.052 Uiso 1 1 calc R . .
CB_25 C 0.5626(4) 0.6569(3) 0.59995(17) 0.0479(13) Uani 1 1 d DU . .
HB1_25 H 0.4901 0.6483 0.5973 0.057 Uiso 1 1 calc R . .
HB2_25 H 0.5745 0.6892 0.6228 0.057 Uiso 1 1 calc R . .
CG_25 C 0.5959(5) 0.7016(4) 0.56552(18) 0.0564(15) Uani 1 1 d DU . .
HG1_25 H 0.5927 0.6682 0.5428 0.068 Uiso 1 1 calc R . .
HG2_25 H 0.6655 0.7187 0.5696 0.068 Uiso 1 1 calc R . .
CD_25 C 0.5284(6) 0.7720(4) 0.5592(2) 0.0619(16) Uani 1 1 d DU . .
HD1_25 H 0.4584 0.7546 0.5573 0.074 Uiso 1 1 calc R . .
HD2_25 H 0.5353 0.8065 0.5815 0.074 Uiso 1 1 calc R . .
CE_25 C 0.5525(7) 0.8170(4) 0.5234(2) 0.075(2) Uani 1 1 d DU . .
HE1_25 H 0.6204 0.8385 0.526 0.09 Uiso 1 1 calc R . .
HE2_25 H 0.5505 0.7819 0.5012 0.09 Uiso 1 1 calc R . .
CH_25 C 0.4789(7) 0.8819(5) 0.5167(2) 0.084(2) Uani 1 1 d DU . .
HH1_25 H 0.4768 0.9136 0.54 0.101 Uiso 1 1 calc R . .
HH2_25 H 0.5034 0.9151 0.4961 0.101 Uiso 1 1 calc R . .
CI_25 C 0.3752(7) 0.8567(5) 0.5062(3) 0.096(3) Uani 1 1 d DU . .
HI1_25 H 0.3501 0.8251 0.5272 0.116 Uiso 1 1 calc R . .
HI2_25 H 0.378 0.8232 0.4835 0.116 Uiso 1 1 calc R . .
CJ_25 C 0.3001(8) 0.9209(6) 0.4977(3) 0.106(3) Uani 1 1 d DU . .
HJ1_25 H 0.3062 0.96 0.5181 0.127 Uiso 1 1 calc R . .
HJ2_25 H 0.3175 0.9462 0.4736 0.127 Uiso 1 1 calc R . .
CK_25 C 0.1952(9) 0.8952(9) 0.4946(4) 0.153(6) Uani 1 1 d DU . .
HK1_25 H 0.1523 0.9396 0.4891 0.23 Uiso 1 1 calc R . .
HK2_25 H 0.1763 0.8717 0.5187 0.23 Uiso 1 1 calc R . .
HK3_25 H 0.1878 0.8574 0.4741 0.23 Uiso 1 1 calc R . .
N_26 N 0.4931(3) 0.4769(3) 0.62125(12) 0.0407(9) Uani 1 1 d DU . .
C_26 C 0.4747(4) 0.3761(3) 0.67048(14) 0.0374(11) Uani 1 1 d DU . .
O_26 O 0.4226(3) 0.3392(2) 0.69294(10) 0.0416(8) Uani 1 1 d DU . .
CA_26 C 0.4246(4) 0.4365(3) 0.64570(15) 0.0393(11) Uani 1 1 d DU . .
HA_26 H 0.3885 0.4742 0.6618 0.047 Uiso 1 1 calc R . .
CB_26 C 0.3521(4) 0.3984(4) 0.61707(16) 0.0487(13) Uani 1 1 d DU . .
HB1_26 H 0.3212 0.352 0.628 0.058 Uiso 1 1 calc R . .
HB2_26 H 0.2994 0.4346 0.6085 0.058 Uiso 1 1 calc R . .
CG_26 C 0.4195(4) 0.3774(4) 0.58476(17) 0.0529(14) Uani 1 1 d DU . .
HG1_26 H 0.3809 0.3722 0.5606 0.063 Uiso 1 1 calc R . .
HG2_26 H 0.4545 0.3283 0.5901 0.063 Uiso 1 1 calc R . .
CD_26 C 0.4928(4) 0.4435(3) 0.58272(16) 0.0477(13) Uani 1 1 d DU . .
HD1_26 H 0.5597 0.4248 0.5764 0.057 Uiso 1 1 calc R . .
HD2_26 H 0.4706 0.4818 0.5635 0.057 Uiso 1 1 calc R . .
N_27 N 0.5709(3) 0.3634(3) 0.66667(13) 0.0383(9) Uani 1 1 d DU . .
H0_27 H 0.6033 0.3943 0.6515 0.046 Uiso 1 1 calc R . .
C_27 C 0.5872(4) 0.3320(3) 0.75370(14) 0.0390(11) Uani 1 1 d DU . .
O_27 O 0.5370(3) 0.2733(2) 0.76023(11) 0.0434(8) Uani 1 1 d DU . .
CA_27 C 0.6682(4) 0.3276(3) 0.72490(15) 0.0404(11) Uani 1 1 d DU . .
HA1_27 H 0.72 0.2911 0.734 0.049 Uiso 1 1 calc R . .
HA2_27 H 0.6993 0.3789 0.7224 0.049 Uiso 1 1 calc R . .
CB_27 C 0.6278(4) 0.3014(3) 0.68595(14) 0.0380(11) Uani 1 1 d DU . .
HB_27 H 0.5824 0.2567 0.6897 0.046 Uiso 1 1 calc R . .
CG_27 C 0.7122(4) 0.2755(3) 0.66069(15) 0.0402(11) Uani 1 1 d DU . .
HG1_27 H 0.7607 0.3181 0.6592 0.048 Uiso 1 1 calc R . .
HG2_27 H 0.7466 0.2316 0.6733 0.048 Uiso 1 1 calc R . .
CD_27 C 0.6819(4) 0.2512(3) 0.62012(16) 0.0463(12) Uani 1 1 d DU . .
HD_27 H 0.6488 0.2964 0.6075 0.056 Uiso 1 1 calc R . .
CE1_27 C 0.7734(5) 0.2320(5) 0.59765(19) 0.0605(16) Uani 1 1 d DU . .
HE1A_27 H 0.8187 0.2762 0.5981 0.091 Uiso 1 1 calc R . .
HE1B_27 H 0.7534 0.2202 0.5713 0.091 Uiso 1 1 calc R . .
HE1C_27 H 0.8071 0.1873 0.6091 0.091 Uiso 1 1 calc R . .
CE2_27 C 0.6066(5) 0.1854(4) 0.6201(2) 0.0588(16) Uani 1 1 d DU . .
HE2A_27 H 0.5486 0.2008 0.6345 0.088 Uiso 1 1 calc R . .
HE2B_27 H 0.6372 0.1398 0.6319 0.088 Uiso 1 1 calc R . .
HE2C_27 H 0.5856 0.1733 0.5939 0.088 Uiso 1 1 calc R . .
N_28 N 0.5723(3) 0.3994(3) 0.77065(13) 0.0433(10) Uani 1 1 d DU . .
H0_28 H 0.6084 0.4399 0.7652 0.052 Uiso 1 1 calc R . .
C_28 C 0.5294(4) 0.4485(3) 0.83343(16) 0.0462(12) Uani 1 1 d DU . .
O_28 O 0.5807(3) 0.5073(2) 0.83185(11) 0.0494(9) Uani 1 1 d DU . .
CA_28 C 0.4948(4) 0.4041(3) 0.79843(16) 0.0486(13) Uani 1 1 d DU . .
HA_28 H 0.4794 0.3505 0.8066 0.058 Uiso 1 1 calc R . .
CB_28 C 0.3986(4) 0.4394(3) 0.78206(17) 0.0460(12) Uani 1 1 d DU . .
HB1_28 H 0.3734 0.406 0.7611 0.055 Uiso 1 1 calc R . .
HB2_28 H 0.3486 0.4388 0.8021 0.055 Uiso 1 1 calc R . .
CG_28 C 0.4064(4) 0.5209(3) 0.76705(16) 0.0438(12) Uani 1 1 d DU . .
HG1_28 H 0.446 0.5211 0.7438 0.053 Uiso 1 1 calc R . .
HG2_28 H 0.4406 0.5538 0.7863 0.053 Uiso 1 1 calc R . .
CD_28 C 0.3015(4) 0.5530(3) 0.7579(2) 0.0532(14) Uani 1 1 d DU . .
HD1_28 H 0.2729 0.5259 0.7354 0.064 Uiso 1 1 calc R . .
HD2_28 H 0.2584 0.5426 0.7797 0.064 Uiso 1 1 calc R . .
NZ_28 N 0.3022(4) 0.6378(3) 0.75020(15) 0.0493(11) Uani 1 1 d DU . .
HZ1_28 H 0.239 0.6543 0.7453 0.074 Uiso 1 1 calc R . .
HZ2_28 H 0.34 0.6476 0.7297 0.074 Uiso 1 1 calc R . .
HZ3_28 H 0.3279 0.6631 0.7709 0.074 Uiso 1 1 calc R . .
N_29 N 0.4953(4) 0.4176(3) 0.86549(14) 0.0505(11) Uani 1 1 d DU . .
H0_29 H 0.4631 0.3736 0.8637 0.061 Uiso 1 1 calc R . .
C_29 C 0.3873(4) 0.5620(3) 0.90310(15) 0.0416(12) Uani 1 1 d DU . .
O_29 O 0.4425(3) 0.6177(2) 0.90904(11) 0.0454(9) Uani 1 1 d DU . .
CA_29 C 0.4117(4) 0.4824(3) 0.91827(15) 0.0444(12) Uani 1 1 d DU . .
HA_29 H 0.3572 0.4469 0.9096 0.053 Uiso 1 1 calc R . .
CB1_29 C 0.5082(5) 0.4521(4) 0.90291(16) 0.0506(13) Uani 1 1 d DU . .
HB1A_29 H 0.5564 0.4949 0.9015 0.061 Uiso 1 1 calc R . .
HB1B_29 H 0.5363 0.4132 0.9207 0.061 Uiso 1 1 calc R . .
CB2_29 C 0.4133(4) 0.4838(3) 0.96249(15) 0.0490(13) Uani 1 1 d DU . .
HB2_29 H 0.4151 0.4291 0.9713 0.059 Uiso 1 1 calc R . .
CG1_29 C 0.5026(5) 0.5238(4) 0.98032(18) 0.0590(16) Uani 1 1 d DU . .
HG1A_29 H 0.5634 0.5007 0.9708 0.088 Uiso 1 1 calc R . .
HG1B_29 H 0.5017 0.5181 1.008 0.088 Uiso 1 1 calc R . .
HG1C_29 H 0.5007 0.5786 0.9737 0.088 Uiso 1 1 calc R . .
CG2_29 C 0.3181(5) 0.5194(5) 0.97691(19) 0.0624(17) Uani 1 1 d DU . .
HG2A_29 H 0.2606 0.493 0.9653 0.094 Uiso 1 1 calc R . .
HG2B_29 H 0.3159 0.5741 0.9701 0.094 Uiso 1 1 calc R . .
HG2C_29 H 0.3167 0.5141 1.0046 0.094 Uiso 1 1 calc R . .
N_30 N 0.2968(3) 0.5706(3) 0.88610(13) 0.0435(10) Uani 1 1 d DU . .
H0_30 H 0.2613 0.5299 0.8798 0.052 Uiso 1 1 calc R . .
C_30 C 0.3306(4) 0.6909(3) 0.85349(15) 0.0421(12) Uani 1 1 d DU . .
O_30 O 0.3638(3) 0.6602(2) 0.82488(11) 0.0469(9) Uani 1 1 d DU . .
CA_30 C 0.2581(4) 0.6475(3) 0.87816(16) 0.0466(12) Uani 1 1 d DU . .
HA_30 H 0.252 0.6756 0.9028 0.056 Uiso 1 1 calc R . .
CB_30 C 0.1554(4) 0.6441(4) 0.85824(18) 0.0525(14) Uani 1 1 d DU . .
HB1_30 H 0.163 0.6234 0.8323 0.063 Uiso 1 1 calc R . .
HB2_30 H 0.1293 0.6972 0.8557 0.063 Uiso 1 1 calc R . .
CG_30 C 0.0779(5) 0.5944(4) 0.8789(2) 0.0633(17) Uani 1 1 d DU . .
HG1_30 H 0.0142 0.5972 0.8643 0.076 Uiso 1 1 calc R . .
HG2_30 H 0.1003 0.5401 0.8784 0.076 Uiso 1 1 calc R . .
CD_30 C 0.0588(5) 0.6153(4) 0.9191(2) 0.0621(16) Uani 1 1 d DU . .
HD1_30 H 0.1225 0.6131 0.9338 0.074 Uiso 1 1 calc R . .
HD2_30 H 0.0142 0.5762 0.9298 0.074 Uiso 1 1 calc R . .
CE_30 C 0.0129(5) 0.6944(4) 0.92479(19) 0.0599(15) Uani 1 1 d DU . .
HE1_30 H -0.0485 0.6984 0.9088 0.072 Uiso 1 1 calc R . .
HE2_30 H 0.0597 0.7342 0.9162 0.072 Uiso 1 1 calc R . .
CH_30 C -0.0124(5) 0.7102(4) 0.96612(19) 0.0620(16) Uani 1 1 d DU . .
HH1_30 H -0.0623 0.6721 0.9741 0.074 Uiso 1 1 calc R . .
HH2_30 H 0.0482 0.7025 0.9823 0.074 Uiso 1 1 calc R . .
CI_30 C -0.0518(5) 0.7891(4) 0.97319(18) 0.0582(15) Uani 1 1 d DU . .
HI1_30 H -0.115 0.7959 0.9585 0.07 Uiso 1 1 calc R . .
HI2_30 H -0.004 0.8276 0.9639 0.07 Uiso 1 1 calc R . .
CJ_30 C -0.0698(5) 0.8042(4) 1.0155(2) 0.0623(16) Uani 1 1 d DU . .
HJ1_30 H -0.122 0.7688 1.0243 0.075 Uiso 1 1 calc R . .
HJ2_30 H -0.0081 0.7931 1.0305 0.075 Uiso 1 1 calc R . .
CK_30 C -0.1012(6) 0.8860(5) 1.0229(2) 0.074(2) Uani 1 1 d DU . .
HK1_30 H -0.1118 0.8928 1.0502 0.111 Uiso 1 1 calc R . .
HK2_30 H -0.163 0.897 1.0086 0.111 Uiso 1 1 calc R . .
HK3_30 H -0.0491 0.9213 1.0149 0.111 Uiso 1 1 calc R . .
Cl_41 Cl 0.36326(10) 0.89537(9) 0.73870(4) 0.0519(3) Uani 1 1 d . . .
Cl_42 Cl 0.19541(11) 0.40084(9) 0.85916(5) 0.0572(4) Uani 1 1 d . . .
Cl_43 Cl 0.63770(12) 0.87272(11) 0.64620(5) 0.0648(4) Uani 1 1 d . . .
Cl_44 Cl -0.06942(12) 0.74465(10) 0.69563(6) 0.0692(5) Uani 1 1 d . . .
Cl_45 Cl 0.08062(13) 0.87197(10) 0.86005(6) 0.0669(4) Uani 1 1 d . . .
O_101 O 0.2335(3) 0.4018(2) 0.70563(12) 0.0522(10) Uani 1 1 d U . .
O_102 O 0.1682(3) 1.0195(3) 0.82020(12) 0.0523(10) Uani 1 1 d U . .
O_103 O 0.3964(3) 0.6540(2) 0.68248(12) 0.0504(9) Uani 1 1 d U . .
O_104 O 0.3457(3) 1.1171(3) 0.83025(13) 0.0534(10) Uani 1 1 d U . .
O_105 O 0.4382(4) 0.8041(3) 0.66749(13) 0.0618(11) Uani 1 1 d U . .
O_106 O 0.4371(3) 1.0563(2) 0.76544(12) 0.0466(9) Uani 1 1 d U . .
O_107 O 0.3692(3) 1.2803(3) 0.84915(15) 0.0625(12) Uani 1 1 d U . .
O_108 O 0.1315(3) 0.4131(3) 0.77361(14) 0.0636(12) Uani 1 1 d U . .
O_109 O -0.1458(4) 0.8454(3) 0.85584(15) 0.0658(12) Uani 1 1 d U . .
O_110 O -0.2128(5) 0.7415(3) 0.62626(16) 0.0764(14) Uani 1 1 d U . .
O_111 O 0.1799(4) 0.7821(3) 0.79079(17) 0.0824(16) Uani 1 1 d U . .
O_112 O 0.0902(5) 0.6686(4) 0.7478(2) 0.068(2) Uani 0.719(11) 1 d PU B 1
O_112 O 0.1119(14) 0.6326(13) 0.7210(6) 0.077(6) Uani 0.281(11) 1 d PU B 2
O_113 O 0.0056(5) 0.5396(4) 0.7786(2) 0.104(2) Uani 1 1 d U . .

loop_
_atom_site_aniso_label
_atom_site_aniso_U_11
_atom_site_aniso_U_22
_atom_site_aniso_U_33
_atom_site_aniso_U_23
_atom_site_aniso_U_13
_atom_site_aniso_U_12
N_1 0.044(2) 0.057(3) 0.053(3) 0.017(2) 0.010(2) 0.004(2)
C_1 0.039(3) 0.037(3) 0.075(4) 0.010(3) 0.004(2) 0.000(2)
O_1 0.050(2) 0.048(3) 0.099(4) -0.004(2) -0.004(2) 0.004(2)
CA_1 0.044(3) 0.061(4) 0.062(4) 0.012(3) 0.002(2) 0.010(3)
CB_1 0.070(4) 0.057(4) 0.064(4) 0.023(3) -0.002(3) -0.010(3)
CG_1 0.058(3) 0.076(4) 0.059(4) 0.022(3) 0.013(3) 0.001(3)
CD_1 0.058(4) 0.077(4) 0.050(3) 0.005(3) 0.011(3) -0.003(3)
N_2 0.035(2) 0.040(2) 0.062(3) 0.014(2) 0.0095(19) 0.0032(19)
C_2 0.042(3) 0.032(3) 0.057(3) 0.006(2) 0.014(2) 0.010(2)
O_2 0.044(2) 0.035(2) 0.075(3) 0.0002(19) 0.0234(19) -0.0020(17)
CA_2 0.040(3) 0.033(3) 0.054(3) 0.004(2) 0.018(2) 0.007(2)
CB_2 0.032(2) 0.045(3) 0.058(3) 0.010(2) 0.011(2) 0.002(2)
CG_2 0.032(2) 0.050(3) 0.049(3) 0.009(2) 0.006(2) 0.005(2)
CD_2 0.039(3) 0.074(4) 0.047(3) 0.009(3) 0.004(2) 0.007(3)
CE1_2 0.069(4) 0.101(5) 0.046(4) -0.010(4) 0.001(3) 0.016(4)
CE2_2 0.057(4) 0.081(4) 0.051(4) 0.020(3) 0.016(3) -0.001(3)
N_3 0.040(2) 0.032(2) 0.054(3) 0.0037(19) 0.0178(19) -0.0010(18)
C_3 0.035(2) 0.035(3) 0.058(3) -0.005(2) 0.013(2) 0.000(2)
O_3 0.050(2) 0.040(2) 0.057(3) -0.0017(18) 0.0168(17) -0.0103(17)
CA_3 0.040(3) 0.032(3) 0.051(3) -0.001(2) 0.010(2) -0.001(2)
CB_3 0.039(3) 0.038(3) 0.053(3) -0.002(2) 0.009(2) 0.001(2)
CG_3 0.039(3) 0.052(3) 0.057(4) 0.002(3) 0.007(2) -0.003(2)
CD_3 0.048(3) 0.065(4) 0.065(4) 0.019(3) -0.003(3) -0.004(3)
NZ_3 0.051(3) 0.048(3) 0.061(3) 0.001(2) 0.007(2) 0.004(2)
N_4 0.048(3) 0.046(3) 0.053(3) -0.002(2) 0.010(2) -0.009(2)
C_4 0.052(3) 0.045(3) 0.055(4) -0.010(3) 0.016(2) -0.008(2)
O_4 0.053(2) 0.045(2) 0.051(2) -0.0013(18) 0.0111(17) -0.0116(18)
CA_4 0.057(3) 0.045(3) 0.063(4) -0.016(3) 0.012(3) -0.015(3)
CB1_4 0.046(3) 0.053(3) 0.056(3) -0.006(3) 0.014(2) -0.003(3)
CB2_4 0.063(4) 0.092(5) 0.072(4) -0.039(4) 0.013(3) -0.021(4)
CG1_4 0.096(6) 0.130(7) 0.066(5) -0.023(5) 0.011(4) -0.010(6)
CG2_4 0.151(10) 0.101(6) 0.108(8) -0.059(6) 0.035(7) -0.003(7)
N_5 0.059(3) 0.034(2) 0.085(4) -0.002(2) 0.026(3) -0.008(2)
C_5 0.055(3) 0.037(3) 0.048(3) 0.003(2) 0.018(2) 0.002(2)
O_5 0.056(2) 0.046(2) 0.054(2) 0.0107(18) 0.0239(18) 0.0086(18)
CA_5 0.058(3) 0.035(3) 0.070(4) -0.001(3) 0.026(3) -0.002(2)
CB_5 0.075(4) 0.041(3) 0.090(5) 0.010(3) 0.036(4) 0.002(3)
CG_5 0.089(5) 0.038(3) 0.136(7) -0.007(4) 0.045(5) 0.006(4)
CD_5 0.090(6) 0.082(6) 0.114(7) -0.023(5) 0.027(5) -0.016(5)
CE_5 0.105(7) 0.113(8) 0.196(11) -0.077(9) 0.009(7) 0.033(7)
CH_5 0.108(9) 0.239(18) 0.223(14) -0.119(14) 0.035(10) -0.020(11)
CI_5 0.137(10) 0.228(16) 0.131(10) -0.034(10) 0.041(8) -0.010(12)
CJ_5 0.123(8) 0.26(2) 0.079(7) -0.016(9) -0.008(6) -0.050(11)
CK_5 0.105(6) 0.186(13) 0.069(6) 0.044(7) -0.007(5) -0.009(8)
N_6 0.047(2) 0.034(2) 0.048(3) 0.0029(19) 0.0172(19) 0.0038(18)
C_6 0.037(2) 0.041(3) 0.035(3) 0.001(2) 0.0105(19) 0.000(2)
O_6 0.0463(19) 0.039(2) 0.044(2) -0.0017(16) 0.0026(15) -0.0032(17)
CA_6 0.042(3) 0.044(3) 0.038(3) 0.002(2) 0.009(2) 0.006(2)
CB_6 0.042(3) 0.049(3) 0.054(3) 0.001(3) 0.012(2) 0.003(2)
CG_6 0.051(3) 0.052(3) 0.055(4) 0.000(3) 0.021(3) 0.006(3)
CD_6 0.054(3) 0.038(3) 0.042(3) 0.002(2) 0.022(2) 0.004(2)
N_7 0.043(2) 0.034(2) 0.037(2) 0.0025(17) 0.0079(17) -0.0013(18)
C_7 0.035(2) 0.036(3) 0.036(3) 0.002(2) 0.0055(19) 0.000(2)
O_7 0.055(2) 0.041(2) 0.040(2) -0.0027(16) 0.0124(16) -0.0133(17)
CA_7 0.041(3) 0.035(3) 0.038(3) -0.002(2) 0.007(2) -0.001(2)
CB_7 0.038(2) 0.032(2) 0.037(3) -0.0009(19) 0.0087(19) -0.001(2)
CG_7 0.045(3) 0.041(3) 0.040(3) 0.000(2) 0.006(2) -0.001(2)
CD_7 0.056(3) 0.047(3) 0.039(3) 0.001(2) 0.013(2) 0.007(3)
CE1_7 0.084(5) 0.066(4) 0.049(4) -0.006(3) 0.019(3) 0.002(4)
CE2_7 0.059(3) 0.069(4) 0.063(4) 0.000(3) 0.027(3) -0.008(3)
N_8 0.038(2) 0.033(2) 0.039(2) -0.0018(17) 0.0087(16) -0.0047(17)
C_8 0.037(2) 0.038(3) 0.039(3) 0.004(2) 0.006(2) 0.000(2)
O_8 0.0386(18) 0.036(2) 0.054(2) -0.0020(16) 0.0122(15) -0.0012(15)
CA_8 0.035(2) 0.035(3) 0.034(2) -0.002(2) 0.0074(18) 0.000(2)
CB_8 0.035(2) 0.040(3) 0.043(3) 0.006(2) 0.010(2) 0.001(2)
CG_8 0.038(2) 0.035(3) 0.045(3) 0.004(2) 0.011(2) 0.002(2)
CD_8 0.038(2) 0.036(3) 0.047(3) 0.001(2) 0.011(2) 0.003(2)
NZ_8 0.040(2) 0.034(2) 0.041(2) 0.0017(18) 0.0081(17) -0.0028(18)
N_9 0.035(2) 0.040(2) 0.044(2) -0.0063(19) 0.0097(17) 0.0031(18)
C_9 0.042(3) 0.052(3) 0.040(3) -0.003(2) 0.010(2) 0.007(2)
O_9 0.0418(19) 0.052(2) 0.050(2) 0.0050(18) 0.0084(16) 0.0143(18)
CA_9 0.044(3) 0.047(3) 0.040(3) -0.007(2) 0.002(2) 0.009(2)
CB1_9 0.038(2) 0.046(3) 0.039(3) -0.004(2) 0.004(2) 0.007(2)
CB2_9 0.069(3) 0.071(4) 0.038(3) -0.012(3) 0.001(3) 0.032(3)
CG1_9 0.078(5) 0.070(10) 0.094(9) -0.022(8) 0.004(5) 0.003(6)
CG2_9 0.091(7) 0.151(12) 0.034(5) -0.042(6) -0.011(4) 0.081(8)
CG2_9 0.080(13) 0.07(2) 0.24(5) 0.07(3) 0.056(18) 0.026(11)
CG1_9 0.015(6) 0.040(7) 0.021(8) -0.010(6) -0.001(5) 0.010(5)
N_10 0.042(2) 0.052(3) 0.045(3) -0.001(2) 0.0026(19) 0.009(2)
C_10 0.032(2) 0.061(3) 0.056(3) 0.025(3) 0.015(2) 0.019(2)
O_10 0.0399(18) 0.041(2) 0.054(2) 0.0077(17) 0.0113(16) 0.0069(16)
CA_10 0.045(3) 0.062(3) 0.041(3) 0.008(2) 0.008(2) 0.009(2)
CB_10 0.039(3) 0.067(4) 0.061(4) 0.005(3) -0.002(2) 0.004(3)
CG_10 0.053(3) 0.086(5) 0.056(4) -0.001(3) -0.006(3) 0.018(3)
CD_10 0.076(4) 0.083(5) 0.068(4) -0.010(4) -0.012(4) 0.019(4)
CE_10 0.070(4) 0.090(5) 0.066(4) 0.013(4) -0.008(3) 0.013(4)
CH_10 0.055(4) 0.107(5) 0.055(4) 0.016(4) 0.001(3) 0.011(4)
CI_10 0.051(3) 0.091(4) 0.057(4) 0.013(4) 0.002(3) 0.001(3)
CJ_10 0.062(4) 0.106(5) 0.051(4) 0.013(4) 0.005(3) -0.014(4)
CK_10 0.090(6) 0.092(6) 0.081(6) 0.017(5) 0.008(4) -0.018(5)
N_21 0.052(3) 0.043(2) 0.045(3) -0.0011(19) 0.006(2) 0.006(2)
C_21 0.064(3) 0.037(3) 0.044(3) -0.004(2) 0.012(2) -0.001(2)
O_21 0.066(2) 0.045(2) 0.065(3) 0.003(2) 0.004(2) -0.010(2)
CA_21 0.060(3) 0.035(3) 0.048(3) 0.003(2) 0.011(2) 0.003(2)
CB_21 0.073(4) 0.038(3) 0.063(4) 0.002(3) 0.010(3) 0.013(3)
CG_21 0.067(4) 0.047(3) 0.057(4) -0.008(3) 0.011(3) 0.009(3)
CD_21 0.056(3) 0.044(3) 0.048(3) -0.002(2) 0.005(2) 0.005(3)
N_22 0.048(2) 0.037(2) 0.048(3) -0.0036(19) 0.0028(19) -0.003(2)
C_22 0.045(3) 0.049(3) 0.060(3) -0.019(3) 0.005(2) -0.002(3)
O_22 0.062(3) 0.074(3) 0.079(3) -0.028(3) 0.014(2) -0.026(2)
CA_22 0.052(3) 0.056(4) 0.059(3) -0.017(3) -0.010(3) 0.007(3)
CB_22 0.045(3) 0.048(3) 0.050(3) -0.010(2) 0.003(2) -0.003(2)
CG_22 0.049(3) 0.047(3) 0.051(3) -0.008(3) -0.003(2) -0.003(3)
CD_22 0.053(3) 0.046(3) 0.047(3) -0.007(2) 0.001(2) -0.005(3)
CE1_22 0.089(5) 0.056(4) 0.045(3) -0.001(3) 0.003(3) -0.012(4)
CE2_22 0.071(4) 0.043(3) 0.047(3) -0.006(2) 0.003(3) -0.008(3)
N_23 0.045(2) 0.037(2) 0.055(3) -0.013(2) 0.003(2) -0.0030(19)
C_23 0.048(3) 0.037(3) 0.054(3) -0.006(2) -0.004(2) 0.000(2)
O_23 0.075(3) 0.037(2) 0.048(2) -0.0023(17) 0.0070(19) 0.0064(19)
CA_23 0.042(3) 0.037(3) 0.055(3) -0.006(2) 0.005(2) -0.001(2)
CB_23 0.047(3) 0.032(3) 0.055(3) -0.005(2) 0.003(2) -0.002(2)
CG_23 0.044(3) 0.038(3) 0.059(4) -0.001(3) 0.010(2) -0.001(2)
CD_23 0.046(3) 0.034(3) 0.062(4) 0.000(2) 0.011(3) 0.000(2)
NZ_23 0.043(2) 0.035(2) 0.064(3) -0.002(2) 0.009(2) -0.003(2)
N_24 0.049(3) 0.036(3) 0.070(3) -0.009(2) 0.010(2) 0.001(2)
C_24 0.046(3) 0.043(3) 0.053(3) -0.002(2) 0.016(2) 0.001(2)
O_24 0.046(2) 0.034(2) 0.065(3) 0.0014(18) 0.0104(17) 0.0032(16)
CA_24 0.042(3) 0.051(3) 0.061(3) -0.008(3) 0.010(2) 0.005(2)
CB1_24 0.042(3) 0.046(3) 0.079(4) -0.017(3) 0.001(3) 0.006(3)
CB2_24 0.052(3) 0.105(6) 0.075(4) -0.014(4) 0.009(3) 0.028(4)
CG1_24 0.041(5) 0.205(16) 0.054(5) -0.023(7) 0.016(4) 0.031(7)
CG2_24 0.061(5) 0.063(7) 0.103(8) 0.004(6) 0.008(5) 0.007(5)
CG2_24 0.024(9) 0.073(8) 0.083(17) -0.038(11) 0.034(9) -0.007(8)
CG1_24 0.077(12) 0.10(3) 0.33(5) -0.03(4) 0.08(2) -0.03(2)
N_25 0.044(2) 0.036(2) 0.062(3) 0.004(2) 0.015(2) 0.0007(19)
C_25 0.043(3) 0.033(3) 0.045(3) 0.004(2) 0.007(2) 0.004(2)
O_25 0.050(2) 0.037(2) 0.041(2) 0.0034(16) 0.0023(15) 0.0023(16)
CA_25 0.051(3) 0.035(3) 0.043(3) 0.002(2) 0.008(2) -0.001(2)
CB_25 0.057(3) 0.035(3) 0.051(3) 0.005(2) 0.009(2) 0.006(2)
CG_25 0.079(4) 0.044(3) 0.046(3) 0.005(3) 0.007(3) 0.002(3)
CD_25 0.082(4) 0.048(4) 0.056(4) 0.008(3) 0.005(3) 0.009(3)
CE_25 0.126(6) 0.048(4) 0.052(4) 0.009(3) 0.019(4) 0.017(4)
CH_25 0.142(6) 0.060(5) 0.052(4) 0.013(3) 0.024(4) 0.032(5)
CI_25 0.150(6) 0.074(6) 0.065(5) 0.015(4) 0.013(5) 0.054(5)
CJ_25 0.148(7) 0.109(7) 0.063(5) 0.026(5) 0.046(5) 0.080(6)
CK_25 0.152(7) 0.154(13) 0.155(13) 0.065(11) 0.030(9) 0.083(9)
N_26 0.043(2) 0.039(2) 0.041(2) 0.0036(18) 0.0055(17) 0.0009(18)
C_26 0.044(3) 0.033(3) 0.035(3) 0.000(2) 0.000(2) -0.001(2)
O_26 0.0448(19) 0.039(2) 0.041(2) 0.0043(16) 0.0004(15) -0.0036(16)
CA_26 0.037(2) 0.040(3) 0.040(3) 0.005(2) 0.001(2) 0.001(2)
CB_26 0.045(3) 0.055(3) 0.046(3) 0.008(3) -0.006(2) -0.003(3)
CG_26 0.059(3) 0.049(3) 0.050(3) -0.001(3) -0.008(3) -0.006(3)
CD_26 0.056(3) 0.046(3) 0.041(3) 0.001(2) 0.001(2) -0.001(3)
N_27 0.040(2) 0.032(2) 0.043(2) 0.0019(18) 0.0021(17) 0.0016(18)
C_27 0.050(3) 0.031(3) 0.035(3) 0.000(2) -0.009(2) 0.003(2)
O_27 0.051(2) 0.0325(19) 0.046(2) 0.0040(15) -0.0061(16) -0.0001(16)
CA_27 0.041(3) 0.035(3) 0.045(3) -0.004(2) -0.008(2) 0.004(2)
CB_27 0.043(3) 0.032(3) 0.039(3) 0.000(2) -0.001(2) 0.002(2)
CG_27 0.041(3) 0.032(3) 0.047(3) 0.000(2) 0.001(2) 0.001(2)
CD_27 0.046(3) 0.047(3) 0.047(3) -0.001(2) 0.002(2) -0.001(2)
CE1_27 0.057(3) 0.067(4) 0.057(4) -0.009(3) 0.014(3) 0.001(3)
CE2_27 0.061(4) 0.057(4) 0.058(4) -0.015(3) 0.008(3) -0.011(3)
N_28 0.051(2) 0.037(2) 0.042(3) -0.0056(19) 0.0073(19) -0.003(2)
C_28 0.057(3) 0.036(3) 0.046(3) -0.004(2) 0.001(2) 0.002(2)
O_28 0.072(3) 0.034(2) 0.042(2) -0.0041(16) -0.0017(18) -0.0066(18)
CA_28 0.058(3) 0.040(3) 0.048(3) -0.006(2) 0.000(2) -0.004(2)
CB_28 0.051(3) 0.040(3) 0.047(3) -0.001(2) -0.001(2) -0.003(2)
CG_28 0.045(3) 0.045(3) 0.041(3) -0.001(2) 0.007(2) -0.004(2)
CD_28 0.056(3) 0.043(3) 0.061(4) -0.001(3) 0.004(3) -0.002(3)
NZ_28 0.055(3) 0.042(3) 0.051(3) 0.005(2) 0.003(2) 0.001(2)
N_29 0.069(3) 0.037(3) 0.046(3) -0.005(2) 0.004(2) -0.003(2)
C_29 0.046(3) 0.042(3) 0.037(3) 0.001(2) 0.005(2) 0.005(2)
O_29 0.057(2) 0.037(2) 0.042(2) 0.0006(16) 0.0003(16) -0.0048(17)
CA_29 0.056(3) 0.038(3) 0.038(3) 0.005(2) -0.004(2) -0.002(2)
CB1_29 0.068(4) 0.043(3) 0.040(3) -0.004(2) 0.003(2) 0.010(3)
CB2_29 0.069(3) 0.040(3) 0.038(3) 0.003(2) 0.003(2) -0.003(3)
CG1_29 0.067(3) 0.070(4) 0.040(3) 0.003(3) -0.002(3) -0.001(3)
CG2_29 0.067(4) 0.073(5) 0.048(4) 0.006(3) 0.013(3) 0.005(3)
N_30 0.049(2) 0.038(2) 0.043(3) 0.0047(19) 0.0021(19) 0.0002(19)
C_30 0.047(3) 0.038(3) 0.042(3) 0.005(2) 0.000(2) 0.008(2)
O_30 0.055(2) 0.041(2) 0.044(2) 0.0034(17) 0.0062(16) 0.0082(18)
CA_30 0.052(3) 0.043(3) 0.045(3) 0.006(2) 0.004(2) 0.012(2)
CB_30 0.044(3) 0.055(4) 0.059(4) 0.002(3) 0.004(2) 0.006(3)
CG_30 0.052(3) 0.063(4) 0.075(4) 0.002(3) 0.010(3) -0.001(3)
CD_30 0.058(4) 0.058(4) 0.071(4) 0.006(3) 0.013(3) 0.006(3)
CE_30 0.056(3) 0.056(4) 0.068(4) 0.005(3) 0.005(3) -0.003(3)
CH_30 0.071(4) 0.054(4) 0.061(4) 0.009(3) 0.009(3) -0.002(3)
CI_30 0.053(3) 0.062(4) 0.060(4) 0.006(3) 0.006(3) -0.001(3)
CJ_30 0.059(4) 0.063(4) 0.066(4) 0.010(3) 0.013(3) 0.002(3)
CK_30 0.085(5) 0.068(5) 0.068(5) -0.002(4) -0.006(4) 0.012(4)
Cl_41 0.0432(6) 0.0577(9) 0.0552(8) -0.0056(7) 0.0083(6) -0.0019(6)
Cl_42 0.0566(8) 0.0526(8) 0.0625(9) -0.0046(7) 0.0026(6) -0.0012(7)
Cl_43 0.0667(9) 0.0607(10) 0.0669(10) -0.0057(8) 0.0020(7) -0.0165(8)
Cl_44 0.0548(8) 0.0524(9) 0.1002(14) -0.0083(9) -0.0049(8) -0.0054(7)
Cl_45 0.0673(9) 0.0546(9) 0.0782(12) 0.0092(8) -0.0069(8) 0.0065(8)
O_101 0.055(2) 0.043(2) 0.059(2) -0.0074(18) -0.0003(18) -0.0023(18)
O_102 0.050(2) 0.048(2) 0.060(3) -0.0042(19) 0.0089(17) 0.0054(18)
O_103 0.049(2) 0.050(2) 0.053(2) 0.0035(18) 0.0064(17) 0.0025(18)
O_104 0.053(2) 0.052(2) 0.055(2) -0.0021(19) 0.0061(18) -0.0017(19)
O_105 0.074(3) 0.054(3) 0.058(3) 0.006(2) 0.015(2) 0.008(2)
O_106 0.0384(18) 0.041(2) 0.061(2) 0.0074(18) 0.0118(16) 0.0048(16)
O_107 0.056(2) 0.055(3) 0.077(3) 0.002(2) 0.002(2) -0.004(2)
O_108 0.059(2) 0.070(3) 0.061(3) -0.009(2) 0.009(2) -0.016(2)
O_109 0.068(3) 0.055(3) 0.073(3) 0.000(2) -0.006(2) -0.001(2)
O_110 0.104(4) 0.052(3) 0.074(3) 0.002(2) 0.006(3) -0.001(3)
O_111 0.092(3) 0.071(3) 0.083(3) 0.002(3) -0.026(3) 0.036(3)
O_112 0.064(3) 0.065(4) 0.075(4) 0.000(3) 0.003(3) 0.006(3)
O_112 0.073(7) 0.081(8) 0.078(8) -0.013(6) 0.007(6) 0.008(6)
O_113 0.108(4) 0.083(4) 0.121(5) 0.008(4) -0.027(4) 0.000(3)

loop_
_atom_type_symbol
_atom_type_description
_atom_type_scat_dispersion_real
_atom_type_scat_dispersion_imag
_atom_type_scat_source
C C 0.0181 0 'International Tables Vol C Tables 4.2.6.8 and 6.1.1.4'
H H 0 0 'International Tables Vol C Tables 4.2.6.8 and 6.1.1.4'
N N 0.0311 0 'International Tables Vol C Tables 4.2.6.8 and 6.1.1.4'
O O 0.0492 0 'International Tables Vol C Tables 4.2.6.8 and 6.1.1.4'
Cl Cl 0.3639 0 'International Tables Vol C Tables 4.2.6.8 and 6.1.1.4'

loop_
_geom_angle_atom_site_label_1
_geom_angle_atom_site_label_2
_geom_angle_atom_site_label_3
_geom_angle
C_10 N_1 CA_1 119.2(5)
C_10 N_1 CD_1 126.4(6)
CA_1 N_1 CD_1 114.4(5)
O_1 C_1 N_2 120.9(5)
O_1 C_1 CA_1 119.7(5)
N_2 C_1 CA_1 119.4(5)
N_1 CA_1 C_1 114.9(5)
N_1 CA_1 CB_1 101.1(5)
C_1 CA_1 CB_1 109.6(5)
N_1 CA_1 HA_1 110.3
C_1 CA_1 HA_1 110.3
CB_1 CA_1 HA_1 110.3
CG_1 CB_1 CA_1 103.8(5)
CG_1 CB_1 HB1_1 111
CA_1 CB_1 HB1_1 111
CG_1 CB_1 HB2_1 111
CA_1 CB_1 HB2_1 111
HB1_1 CB_1 HB2_1 109
CD_1 CG_1 CB_1 104.5(5)
CD_1 CG_1 HG1_1 110.9
CB_1 CG_1 HG1_1 110.9
CD_1 CG_1 HG2_1 110.9
CB_1 CG_1 HG2_1 110.9
HG1_1 CG_1 HG2_1 108.9
N_1 CD_1 CG_1 103.5(6)
N_1 CD_1 HD1_1 111.1
CG_1 CD_1 HD1_1 111.1
N_1 CD_1 HD2_1 111.1
CG_1 CD_1 HD2_1 111.1
HD1_1 CD_1 HD2_1 109
C_1 N_2 CB_2 126.0(5)
C_1 N_2 H0_2 117
CB_2 N_2 H0_2 117
O_2 C_2 N_3 120.8(5)
O_2 C_2 CA_2 119.4(5)
N_3 C_2 CA_2 119.8(5)
C_2 CA_2 CB_2 112.1(4)
C_2 CA_2 HA1_2 109.2
CB_2 CA_2 HA1_2 109.2
C_2 CA_2 HA2_2 109.2
CB_2 CA_2 HA2_2 109.2
HA1_2 CA_2 HA2_2 107.9
N_2 CB_2 CG_2 109.1(5)
N_2 CB_2 CA_2 111.2(4)
CG_2 CB_2 CA_2 111.4(4)
N_2 CB_2 HB_2 108.4
CG_2 CB_2 HB_2 108.4
CA_2 CB_2 HB_2 108.4
CB_2 CG_2 CD_2 114.9(5)
CB_2 CG_2 HG1_2 108.5
CD_2 CG_2 HG1_2 108.5
CB_2 CG_2 HG2_2 108.5
CD_2 CG_2 HG2_2 108.5
HG1_2 CG_2 HG2_2 107.5
CE2_2 CD_2 CE1_2 110.9(5)
CE2_2 CD_2 CG_2 112.8(5)
CE1_2 CD_2 CG_2 109.2(5)
CE2_2 CD_2 HD_2 107.9
CE1_2 CD_2 HD_2 107.9
CG_2 CD_2 HD_2 107.9
CD_2 CE1_2 HE1A_2 109.5
CD_2 CE1_2 HE1B_2 109.5
HE1A_2 CE1_2 HE1B_2 109.5
CD_2 CE1_2 HE1C_2 109.5
HE1A_2 CE1_2 HE1C_2 109.5
HE1B_2 CE1_2 HE1C_2 109.5
CD_2 CE2_2 HE2A_2 109.5
CD_2 CE2_2 HE2B_2 109.5
HE2A_2 CE2_2 HE2B_2 109.5
CD_2 CE2_2 HE2C_2 109.5
HE2A_2 CE2_2 HE2C_2 109.5
HE2B_2 CE2_2 HE2C_2 109.5
C_2 N_3 CA_3 121.1(4)
C_2 N_3 H0_3 119.4
CA_3 N_3 H0_3 119.4
O_3 C_3 N_4 124.2(5)
O_3 C_3 CA_3 122.6(5)
N_4 C_3 CA_3 113.2(4)
N_3 CA_3 C_3 111.3(4)
N_3 CA_3 CB_3 110.6(4)
C_3 CA_3 CB_3 110.9(4)
N_3 CA_3 HA_3 107.9
C_3 CA_3 HA_3 107.9
CB_3 CA_3 HA_3 107.9
CG_3 CB_3 CA_3 112.9(5)
CG_3 CB_3 HB1_3 109
CA_3 CB_3 HB1_3 109
CG_3 CB_3 HB2_3 109
CA_3 CB_3 HB2_3 109
HB1_3 CB_3 HB2_3 107.8
CB_3 CG_3 CD_3 109.5(5)
CB_3 CG_3 HG1_3 109.8
CD_3 CG_3 HG1_3 109.8
CB_3 CG_3 HG2_3 109.8
CD_3 CG_3 HG2_3 109.8
HG1_3 CG_3 HG2_3 108.2
NZ_3 CD_3 CG_3 112.8(5)
NZ_3 CD_3 HD1_3 109
CG_3 CD_3 HD1_3 109
NZ_3 CD_3 HD2_3 109
CG_3 CD_3 HD2_3 109
HD1_3 CD_3 HD2_3 107.8
CD_3 NZ_3 HZ1_3 109.5
CD_3 NZ_3 HZ2_3 109.5
HZ1_3 NZ_3 HZ2_3 109.5
CD_3 NZ_3 HZ3_3 109.5
HZ1_3 NZ_3 HZ3_3 109.5
HZ2_3 NZ_3 HZ3_3 109.5
C_3 N_4 CB1_4 126.4(5)
C_3 N_4 H0_4 116.8
CB1_4 N_4 H0_4 116.8
O_4 C_4 N_5 121.5(5)
O_4 C_4 CA_4 120.9(6)
N_5 C_4 CA_4 117.6(5)
C_4 CA_4 CB1_4 110.3(5)
C_4 CA_4 CB2_4 110.3(5)
CB1_4 CA_4 CB2_4 111.9(6)
C_4 CA_4 HA_4 108.1
CB1_4 CA_4 HA_4 108.1
CB2_4 CA_4 HA_4 108.1
N_4 CB1_4 CA_4 110.6(5)
N_4 CB1_4 HB1A_4 109.5
CA_4 CB1_4 HB1A_4 109.5
N_4 CB1_4 HB1B_4 109.5
CA_4 CB1_4 HB1B_4 109.5
HB1A_4 CB1_4 HB1B_4 108.1
CG1_4 CB2_4 CG2_4 113.1(7)
CG1_4 CB2_4 CA_4 114.2(6)
CG2_4 CB2_4 CA_4 109.4(7)
CG1_4 CB2_4 HB2_4 106.6
CG2_4 CB2_4 HB2_4 106.6
CA_4 CB2_4 HB2_4 106.6
CB2_4 CG1_4 HG1A_4 109.5
CB2_4 CG1_4 HG1B_4 109.5
HG1A_4 CG1_4 HG1B_4 109.5
CB2_4 CG1_4 HG1C_4 109.5
HG1A_4 CG1_4 HG1C_4 109.5
HG1B_4 CG1_4 HG1C_4 109.5
CB2_4 CG2_4 HG2A_4 109.5
CB2_4 CG2_4 HG2B_4 109.5
HG2A_4 CG2_4 HG2B_4 109.5
CB2_4 CG2_4 HG2C_4 109.5
HG2A_4 CG2_4 HG2C_4 109.5
HG2B_4 CG2_4 HG2C_4 109.5
C_4 N_5 CA_5 119.3(5)
C_4 N_5 H0_5 120.4
CA_5 N_5 H0_5 120.4
O_5 C_5 N_6 122.0(5)
O_5 C_5 CA_5 121.6(5)
N_6 C_5 CA_5 116.4(5)
N_5 CA_5 C_5 109.0(5)
N_5 CA_5 CB_5 111.3(5)
C_5 CA_5 CB_5 109.4(5)
N_5 CA_5 HA_5 109
C_5 CA_5 HA_5 109
CB_5 CA_5 HA_5 109
CG_5 CB_5 CA_5 114.3(7)
CG_5 CB_5 HB1_5 108.7
CA_5 CB_5 HB1_5 108.7
CG_5 CB_5 HB2_5 108.7
CA_5 CB_5 HB2_5 108.7
HB1_5 CB_5 HB2_5 107.6
CD_5 CG_5 CB_5 113.9(7)
CD_5 CG_5 HG1_5 108.8
CB_5 CG_5 HG1_5 108.8
CD_5 CG_5 HG2_5 108.8
CB_5 CG_5 HG2_5 108.8
HG1_5 CG_5 HG2_5 107.7
CE_5 CD_5 CG_5 116.0(9)
CE_5 CD_5 HD1_5 108.3
CG_5 CD_5 HD1_5 108.3
CE_5 CD_5 HD2_5 108.3
CG_5 CD_5 HD2_5 108.3
HD1_5 CD_5 HD2_5 107.4
CD_5 CE_5 CH_5 111.2(11)
CD_5 CE_5 HE1_5 109.4
CH_5 CE_5 HE1_5 109.4
CD_5 CE_5 HE2_5 109.4
CH_5 CE_5 HE2_5 109.4
HE1_5 CE_5 HE2_5 108
CI_5 CH_5 CE_5 122.1(15)
CI_5 CH_5 HH1_5 106.8
CE_5 CH_5 HH1_5 106.8
CI_5 CH_5 HH2_5 106.8
CE_5 CH_5 HH2_5 106.8
HH1_5 CH_5 HH2_5 106.7
CH_5 CI_5 CJ_5 109.1(15)
CH_5 CI_5 HI1_5 109.9
CJ_5 CI_5 HI1_5 109.9
CH_5 CI_5 HI2_5 109.9
CJ_5 CI_5 HI2_5 109.9
HI1_5 CI_5 HI2_5 108.3
CI_5 CJ_5 CK_5 116.0(11)
CI_5 CJ_5 HJ1_5 108.3
CK_5 CJ_5 HJ1_5 108.3
CI_5 CJ_5 HJ2_5 108.3
CK_5 CJ_5 HJ2_5 108.3
HJ1_5 CJ_5 HJ2_5 107.4
CJ_5 CK_5 HK1_5 109.5
CJ_5 CK_5 HK2_5 109.5
HK1_5 CK_5 HK2_5 109.5
CJ_5 CK_5 HK3_5 109.5
HK1_5 CK_5 HK3_5 109.5
HK2_5 CK_5 HK3_5 109.5
C_5 N_6 CA_6 120.2(4)
C_5 N_6 CD_6 127.9(5)
CA_6 N_6 CD_6 111.7(4)
O_6 C_6 N_7 123.5(5)
O_6 C_6 CA_6 119.4(4)
N_7 C_6 CA_6 117.2(4)
N_6 CA_6 C_6 113.8(4)
N_6 CA_6 CB_6 103.0(4)
C_6 CA_6 CB_6 110.8(4)
N_6 CA_6 HA_6 109.7
C_6 CA_6 HA_6 109.7
CB_6 CA_6 HA_6 109.7
CG_6 CB_6 CA_6 101.7(4)
CG_6 CB_6 HB1_6 111.4
CA_6 CB_6 HB1_6 111.4
CG_6 CB_6 HB2_6 111.4
CA_6 CB_6 HB2_6 111.4
HB1_6 CB_6 HB2_6 109.3
CB_6 CG_6 CD_6 105.0(4)
CB_6 CG_6 HG1_6 110.7
CD_6 CG_6 HG1_6 110.7
CB_6 CG_6 HG2_6 110.7
CD_6 CG_6 HG2_6 110.7
HG1_6 CG_6 HG2_6 108.8
N_6 CD_6 CG_6 103.4(4)
N_6 CD_6 HD1_6 111.1
CG_6 CD_6 HD1_6 111.1
N_6 CD_6 HD2_6 111.1
CG_6 CD_6 HD2_6 111.1
HD1_6 CD_6 HD2_6 109
C_6 N_7 CB_7 123.6(4)
C_6 N_7 H0_7 118.2
CB_7 N_7 H0_7 118.2
O_7 C_7 N_8 123.2(5)
O_7 C_7 CA_7 119.8(4)
N_8 C_7 CA_7 117.0(4)
C_7 CA_7 CB_7 111.5(4)
C_7 CA_7 HA1_7 109.3
CB_7 CA_7 HA1_7 109.3
C_7 CA_7 HA2_7 109.3
CB_7 CA_7 HA2_7 109.3
HA1_7 CA_7 HA2_7 108
N_7 CB_7 CG_7 110.1(4)
N_7 CB_7 CA_7 110.6(4)
CG_7 CB_7 CA_7 110.1(4)
N_7 CB_7 HB_7 108.6
CG_7 CB_7 HB_7 108.6
CA_7 CB_7 HB_7 108.6
CD_7 CG_7 CB_7 115.8(4)
CD_7 CG_7 HG1_7 108.3
CB_7 CG_7 HG1_7 108.3
CD_7 CG_7 HG2_7 108.3
CB_7 CG_7 HG2_7 108.3
HG1_7 CG_7 HG2_7 107.4
CG_7 CD_7 CE1_7 110.3(5)
CG_7 CD_7 CE2_7 111.9(5)
CE1_7 CD_7 CE2_7 110.6(5)
CG_7 CD_7 HD_7 108
CE1_7 CD_7 HD_7 108
CE2_7 CD_7 HD_7 108
CD_7 CE1_7 HE1A_7 109.5
CD_7 CE1_7 HE1B_7 109.5
HE1A_7 CE1_7 HE1B_7 109.5
CD_7 CE1_7 HE1C_7 109.5
HE1A_7 CE1_7 HE1C_7 109.5
HE1B_7 CE1_7 HE1C_7 109.5
CD_7 CE2_7 HE2A_7 109.5
CD_7 CE2_7 HE2B_7 109.5
HE2A_7 CE2_7 HE2B_7 109.5
CD_7 CE2_7 HE2C_7 109.5
HE2A_7 CE2_7 HE2C_7 109.5
HE2B_7 CE2_7 HE2C_7 109.5
C_7 N_8 CA_8 122.8(4)
C_7 N_8 H0_8 118.6
CA_8 N_8 H0_8 118.6
O_8 C_8 N_9 124.0(4)
O_8 C_8 CA_8 121.0(4)
N_9 C_8 CA_8 115.0(4)
N_8 CA_8 C_8 110.3(4)
N_8 CA_8 CB_8 111.8(4)
C_8 CA_8 CB_8 107.7(4)
N_8 CA_8 HA_8 109
C_8 CA_8 HA_8 109
CB_8 CA_8 HA_8 109
CG_8 CB_8 CA_8 114.0(4)
CG_8 CB_8 HB1_8 108.8
CA_8 CB_8 HB1_8 108.8
CG_8 CB_8 HB2_8 108.8
CA_8 CB_8 HB2_8 108.8
HB1_8 CB_8 HB2_8 107.7
CD_8 CG_8 CB_8 112.1(4)
CD_8 CG_8 HG1_8 109.2
CB_8 CG_8 HG1_8 109.2
CD_8 CG_8 HG2_8 109.2
CB_8 CG_8 HG2_8 109.2
HG1_8 CG_8 HG2_8 107.9
NZ_8 CD_8 CG_8 110.8(4)
NZ_8 CD_8 HD1_8 109.5
CG_8 CD_8 HD1_8 109.5
NZ_8 CD_8 HD2_8 109.5
CG_8 CD_8 HD2_8 109.5
HD1_8 CD_8 HD2_8 108.1
CD_8 NZ_8 HZ1_8 109.5
CD_8 NZ_8 HZ2_8 109.5
HZ1_8 NZ_8 HZ2_8 109.5
CD_8 NZ_8 HZ3_8 109.5
HZ1_8 NZ_8 HZ3_8 109.5
HZ2_8 NZ_8 HZ3_8 109.5
C_8 N_9 CB1_9 124.4(4)
C_8 N_9 H0_9 117.8
CB1_9 N_9 H0_9 117.8
O_9 C_9 N_10 122.5(5)
O_9 C_9 CA_9 121.1(5)
N_10 C_9 CA_9 116.5(5)
C_9 CA_9 CB1_9 109.6(4)
C_9 CA_9 CB2_9 110.1(5)
CB1_9 CA_9 CB2_9 113.2(4)
C_9 CA_9 HA_9 107.9
CB1_9 CA_9 HA_9 107.9
CB2_9 CA_9 HA_9 107.9
N_9 CB1_9 CA_9 110.3(4)
N_9 CB1_9 HB1A_9 109.6
CA_9 CB1_9 HB1A_9 109.6
N_9 CB1_9 HB1B_9 109.6
CA_9 CB1_9 HB1B_9 109.6
HB1A_9 CB1_9 HB1B_9 108.1
CG1_9 CB2_9 CG1_9 91.0(9)
CG1_9 CB2_9 CA_9 116.2(7)
CG1_9 CB2_9 CA_9 120.5(7)
CG1_9 CB2_9 CG2_9 108.3(9)
CG1_9 CB2_9 CG2_9 108.6(9)
CA_9 CB2_9 CG2_9 110.4(5)
CG1_9 CB2_9 CG2_9 108.7(14)
CG1_9 CB2_9 CG2_9 19.7(13)
CA_9 CB2_9 CG2_9 103.5(14)
CG2_9 CB2_9 CG2_9 110(2)
CG1_9 CB2_9 HB2_9 14.6
CG1_9 CB2_9 HB2_9 105.4
CA_9 CB2_9 HB2_9 105.4
CG2_9 CB2_9 HB2_9 105.4
CG2_9 CB2_9 HB2_9 122.3
CG1_9 CB2_9 HB2_9 109.4
CG1_9 CB2_9 HB2_9 108.9
CA_9 CB2_9 HB2_9 109.4
CG2_9 CB2_9 HB2_9 1.2
CG2_9 CB2_9 HB2_9 109.4
HB2_9 CB2_9 HB2_9 106.3
CB2_9 CG1_9 HG1A_9 109.5
CB2_9 CG1_9 HG1B_9 109.5
HG1A_9 CG1_9 HG1B_9 109.5
CB2_9 CG1_9 HG1C_9 109.5
HG1A_9 CG1_9 HG1C_9 109.5
HG1B_9 CG1_9 HG1C_9 109.5
CB2_9 CG2_9 HG2A_9 109.5
CB2_9 CG2_9 HG2B_9 109.5
HG2A_9 CG2_9 HG2B_9 109.5
CB2_9 CG2_9 HG2C_9 109.5
HG2A_9 CG2_9 HG2C_9 109.5
HG2B_9 CG2_9 HG2C_9 109.5
CB2_9 CG2_9 HG2D_9 109.5
CB2_9 CG2_9 HG2E_9 109.5
HG2D_9 CG2_9 HG2E_9 109.5
CB2_9 CG2_9 HG2F_9 109.5
HG2D_9 CG2_9 HG2F_9 109.5
HG2E_9 CG2_9 HG2F_9 109.5
CB2_9 CG1_9 HG1D_9 109.5
CB2_9 CG1_9 HG1E_9 109.5
HG1D_9 CG1_9 HG1E_9 109.5
CB2_9 CG1_9 HG1F_9 109.5
HG1D_9 CG1_9 HG1F_9 109.5
HG1E_9 CG1_9 HG1F_9 109.5
C_9 N_10 CA_10 120.9(5)
C_9 N_10 H0_10 119.6
CA_10 N_10 H0_10 119.6
O_10 C_10 N_1 121.9(6)
O_10 C_10 CA_10 121.2(5)
N_1 C_10 CA_10 116.9(5)
N_10 CA_10 C_10 109.7(4)
N_10 CA_10 CB_10 109.0(5)
C_10 CA_10 CB_10 109.2(5)
N_10 CA_10 HA_10 109.6
C_10 CA_10 HA_10 109.6
CB_10 CA_10 HA_10 109.6
CG_10 CB_10 CA_10 115.2(6)
CG_10 CB_10 HB1_10 108.5
CA_10 CB_10 HB1_10 108.5
CG_10 CB_10 HB2_10 108.5
CA_10 CB_10 HB2_10 108.5
HB1_10 CB_10 HB2_10 107.5
CD_10 CG_10 CB_10 114.7(6)
CD_10 CG_10 HG1_10 108.6
CB_10 CG_10 HG1_10 108.6
CD_10 CG_10 HG2_10 108.6
CB_10 CG_10 HG2_10 108.6
HG1_10 CG_10 HG2_10 107.6
CG_10 CD_10 CE_10 114.4(7)
CG_10 CD_10 HD1_10 108.7
CE_10 CD_10 HD1_10 108.7
CG_10 CD_10 HD2_10 108.7
CE_10 CD_10 HD2_10 108.7
HD1_10 CD_10 HD2_10 107.6
CH_10 CE_10 CD_10 117.2(6)
CH_10 CE_10 HE1_10 108
CD_10 CE_10 HE1_10 108
CH_10 CE_10 HE2_10 108
CD_10 CE_10 HE2_10 108
HE1_10 CE_10 HE2_10 107.3
CE_10 CH_10 CI_10 113.7(6)
CE_10 CH_10 HH1_10 108.8
CI_10 CH_10 HH1_10 108.8
CE_10 CH_10 HH2_10 108.8
CI_10 CH_10 HH2_10 108.8
HH1_10 CH_10 HH2_10 107.7
CJ_10 CI_10 CH_10 115.1(6)
CJ_10 CI_10 HI1_10 108.5
CH_10 CI_10 HI1_10 108.5
CJ_10 CI_10 HI2_10 108.5
CH_10 CI_10 HI2_10 108.5
HI1_10 CI_10 HI2_10 107.5
CI_10 CJ_10 CK_10 113.0(6)
CI_10 CJ_10 HJ1_10 109
CK_10 CJ_10 HJ1_10 109
CI_10 CJ_10 HJ2_10 109
CK_10 CJ_10 HJ2_10 109
HJ1_10 CJ_10 HJ2_10 107.8
CJ_10 CK_10 HK1_10 109.5
CJ_10 CK_10 HK2_10 109.5
HK1_10 CK_10 HK2_10 109.5
CJ_10 CK_10 HK3_10 109.5
HK1_10 CK_10 HK3_10 109.5
HK2_10 CK_10 HK3_10 109.5
C_30 N_21 CD_21 127.5(5)
C_30 N_21 CA_21 120.3(5)
CD_21 N_21 CA_21 112.1(4)
O_21 C_21 N_22 122.2(5)
O_21 C_21 CA_21 118.9(5)
N_22 C_21 CA_21 118.9(5)
N_21 CA_21 C_21 111.8(4)
N_21 CA_21 CB_21 102.3(4)
C_21 CA_21 CB_21 110.7(5)
N_21 CA_21 HA_21 110.6
C_21 CA_21 HA_21 110.6
CB_21 CA_21 HA_21 110.6
CG_21 CB_21 CA_21 102.7(5)
CG_21 CB_21 HB1_21 111.2
CA_21 CB_21 HB1_21 111.2
CG_21 CB_21 HB2_21 111.2
CA_21 CB_21 HB2_21 111.2
HB1_21 CB_21 HB2_21 109.1
CB_21 CG_21 CD_21 105.4(5)
CB_21 CG_21 HG1_21 110.7
CD_21 CG_21 HG1_21 110.7
CB_21 CG_21 HG2_21 110.7
CD_21 CG_21 HG2_21 110.7
HG1_21 CG_21 HG2_21 108.8
N_21 CD_21 CG_21 104.0(5)
N_21 CD_21 HD1_21 111
CG_21 CD_21 HD1_21 111
N_21 CD_21 HD2_21 111
CG_21 CD_21 HD2_21 111
HD1_21 CD_21 HD2_21 109
C_21 N_22 CB_22 122.7(5)
C_21 N_22 H0_22 118.6
CB_22 N_22 H0_22 118.6
O_22 C_22 N_23 121.3(6)
O_22 C_22 CA_22 121.8(5)
N_23 C_22 CA_22 116.8(5)
C_22 CA_22 CB_22 114.5(5)
C_22 CA_22 HA1_22 108.6
CB_22 CA_22 HA1_22 108.6
C_22 CA_22 HA2_22 108.6
CB_22 CA_22 HA2_22 108.6
HA1_22 CA_22 HA2_22 107.6
N_22 CB_22 CA_22 110.5(4)
N_22 CB_22 CG_22 109.8(4)
CA_22 CB_22 CG_22 112.5(5)
N_22 CB_22 HB_22 108
CA_22 CB_22 HB_22 108
CG_22 CB_22 HB_22 108
CB_22 CG_22 CD_22 115.5(5)
CB_22 CG_22 HG1_22 108.4
CD_22 CG_22 HG1_22 108.4
CB_22 CG_22 HG2_22 108.4
CD_22 CG_22 HG2_22 108.4
HG1_22 CG_22 HG2_22 107.5
CE2_22 CD_22 CG_22 111.7(5)
CE2_22 CD_22 CE1_22 110.1(5)
CG_22 CD_22 CE1_22 110.7(5)
CE2_22 CD_22 HD_22 108.1
CG_22 CD_22 HD_22 108.1
CE1_22 CD_22 HD_22 108.1
CD_22 CE1_22 HE1A_22 109.5
CD_22 CE1_22 HE1B_22 109.5
HE1A_22 CE1_22 HE1B_22 109.5
CD_22 CE1_22 HE1C_22 109.5
HE1A_22 CE1_22 HE1C_22 109.5
HE1B_22 CE1_22 HE1C_22 109.5
CD_22 CE2_22 HE2A_22 109.5
CD_22 CE2_22 HE2B_22 109.5
HE2A_22 CE2_22 HE2B_22 109.5
CD_22 CE2_22 HE2C_22 109.5
HE2A_22 CE2_22 HE2C_22 109.5
HE2B_22 CE2_22 HE2C_22 109.5
C_22 N_23 CA_23 121.6(5)
C_22 N_23 H0_23 119.2
CA_23 N_23 H0_23 119.2
O_23 C_23 N_24 124.3(5)
O_23 C_23 CA_23 121.3(5)
N_24 C_23 CA_23 114.4(5)
N_23 CA_23 C_23 110.5(5)
N_23 CA_23 CB_23 110.8(4)
C_23 CA_23 CB_23 109.4(4)
N_23 CA_23 HA_23 108.7
C_23 CA_23 HA_23 108.7
CB_23 CA_23 HA_23 108.7
CG_23 CB_23 CA_23 114.6(5)
CG_23 CB_23 HB1_23 108.6
CA_23 CB_23 HB1_23 108.6
CG_23 CB_23 HB2_23 108.6
CA_23 CB_23 HB2_23 108.6
HB1_23 CB_23 HB2_23 107.6
CD_23 CG_23 CB_23 112.6(4)
CD_23 CG_23 HG1_23 109.1
CB_23 CG_23 HG1_23 109.1
CD_23 CG_23 HG2_23 109.1
CB_23 CG_23 HG2_23 109.1
HG1_23 CG_23 HG2_23 107.8
NZ_23 CD_23 CG_23 110.4(4)
NZ_23 CD_23 HD1_23 109.6
CG_23 CD_23 HD1_23 109.6
NZ_23 CD_23 HD2_23 109.6
CG_23 CD_23 HD2_23 109.6
HD1_23 CD_23 HD2_23 108.1
CD_23 NZ_23 HZ1_23 109.5
CD_23 NZ_23 HZ2_23 109.5
HZ1_23 NZ_23 HZ2_23 109.5
CD_23 NZ_23 HZ3_23 109.5
HZ1_23 NZ_23 HZ3_23 109.5
HZ2_23 NZ_23 HZ3_23 109.5
C_23 N_24 CB1_24 123.7(5)
C_23 N_24 H0_24 118.1
CB1_24 N_24 H0_24 118.1
O_24 C_24 N_25 121.2(5)
O_24 C_24 CA_24 121.2(5)
N_25 C_24 CA_24 117.6(5)
C_24 CA_24 CB1_24 108.9(5)
C_24 CA_24 CB2_24 110.8(5)
CB1_24 CA_24 CB2_24 113.0(5)
C_24 CA_24 HA_24 108
CB1_24 CA_24 HA_24 108
CB2_24 CA_24 HA_24 108
N_24 CB1_24 CA_24 110.6(5)
N_24 CB1_24 HB1A_24 109.5
CA_24 CB1_24 HB1A_24 109.5
N_24 CB1_24 HB1B_24 109.5
CA_24 CB1_24 HB1B_24 109.5
HB1A_24 CB1_24 HB1B_24 108.1
CG2_24 CB2_24 CG2_24 81.5(10)
CG2_24 CB2_24 CG1_24 113.3(13)
CG2_24 CB2_24 CG1_24 114.5(8)
CG2_24 CB2_24 CA_24 119.6(9)
CG2_24 CB2_24 CA_24 115.9(7)
CG1_24 CB2_24 CA_24 109.8(6)
CG2_24 CB2_24 CG1_24 111.0(17)
CG2_24 CB2_24 CG1_24 29.8(17)
CG1_24 CB2_24 CG1_24 98(2)
CA_24 CB2_24 CG1_24 102.7(14)
CG2_24 CB2_24 HB2_24 23.9
CG2_24 CB2_24 HB2_24 105.2
CG1_24 CB2_24 HB2_24 105.2
CA_24 CB2_24 HB2_24 105.2
CG1_24 CB2_24 HB2_24 134.9
CG2_24 CB2_24 HB2_24 107.7
CG2_24 CB2_24 HB2_24 122.8
CG1_24 CB2_24 HB2_24 9.9
CA_24 CB2_24 HB2_24 107.7
CG1_24 CB2_24 HB2_24 107.7
HB2_24 CB2_24 HB2_24 96.8
CB2_24 CG1_24 HG1A_24 109.5
CB2_24 CG1_24 HG1B_24 109.5
HG1A_24 CG1_24 HG1B_24 109.5
CB2_24 CG1_24 HG1C_24 109.5
HG1A_24 CG1_24 HG1C_24 109.5
HG1B_24 CG1_24 HG1C_24 109.5
CB2_24 CG2_24 HG2A_24 109.5
CB2_24 CG2_24 HG2B_24 109.5
HG2A_24 CG2_24 HG2B_24 109.5
CB2_24 CG2_24 HG2C_24 109.5
HG2A_24 CG2_24 HG2C_24 109.5
HG2B_24 CG2_24 HG2C_24 109.5
CB2_24 CG2_24 HG2D_24 109.5
CB2_24 CG2_24 HG2E_24 109.5
HG2D_24 CG2_24 HG2E_24 109.5
CB2_24 CG2_24 HG2F_24 109.5
HG2D_24 CG2_24 HG2F_24 109.5
HG2E_24 CG2_24 HG2F_24 109.5
CB2_24 CG1_24 HG1D_24 109.5
CB2_24 CG1_24 HG1E_24 109.5
HG1D_24 CG1_24 HG1E_24 109.5
CB2_24 CG1_24 HG1F_24 109.5
HG1D_24 CG1_24 HG1F_24 109.5
HG1E_24 CG1_24 HG1F_24 109.5
C_24 N_25 CA_25 119.9(5)
C_24 N_25 H0_25 120
CA_25 N_25 H0_25 120
O_25 C_25 N_26 121.7(5)
O_25 C_25 CA_25 120.6(5)
N_26 C_25 CA_25 117.6(5)
N_25 CA_25 C_25 109.4(4)
N_25 CA_25 CB_25 112.2(4)
C_25 CA_25 CB_25 107.0(4)
N_25 CA_25 HA_25 109.4
C_25 CA_25 HA_25 109.4
CB_25 CA_25 HA_25 109.4
CG_25 CB_25 CA_25 115.8(5)
CG_25 CB_25 HB1_25 108.3
CA_25 CB_25 HB1_25 108.3
CG_25 CB_25 HB2_25 108.3
CA_25 CB_25 HB2_25 108.3
HB1_25 CB_25 HB2_25 107.4
CB_25 CG_25 CD_25 109.6(5)
CB_25 CG_25 HG1_25 109.7
CD_25 CG_25 HG1_25 109.7
CB_25 CG_25 HG2_25 109.7
CD_25 CG_25 HG2_25 109.7
HG1_25 CG_25 HG2_25 108.2
CE_25 CD_25 CG_25 112.9(6)
CE_25 CD_25 HD1_25 109
CG_25 CD_25 HD1_25 109
CE_25 CD_25 HD2_25 109
CG_25 CD_25 HD2_25 109
HD1_25 CD_25 HD2_25 107.8
CH_25 CE_25 CD_25 111.0(6)
CH_25 CE_25 HE1_25 109.4
CD_25 CE_25 HE1_25 109.4
CH_25 CE_25 HE2_25 109.4
CD_25 CE_25 HE2_25 109.4
HE1_25 CE_25 HE2_25 108
CI_25 CH_25 CE_25 115.0(7)
CI_25 CH_25 HH1_25 108.5
CE_25 CH_25 HH1_25 108.5
CI_25 CH_25 HH2_25 108.5
CE_25 CH_25 HH2_25 108.5
HH1_25 CH_25 HH2_25 107.5
CH_25 CI_25 CJ_25 116.2(9)
CH_25 CI_25 HI1_25 108.2
CJ_25 CI_25 HI1_25 108.2
CH_25 CI_25 HI2_25 108.2
CJ_25 CI_25 HI2_25 108.2
HI1_25 CI_25 HI2_25 107.4
CK_25 CJ_25 CI_25 114.7(10)
CK_25 CJ_25 HJ1_25 108.6
CI_25 CJ_25 HJ1_25 108.6
CK_25 CJ_25 HJ2_25 108.6
CI_25 CJ_25 HJ2_25 108.6
HJ1_25 CJ_25 HJ2_25 107.6
CJ_25 CK_25 HK1_25 109.5
CJ_25 CK_25 HK2_25 109.5
HK1_25 CK_25 HK2_25 109.5
CJ_25 CK_25 HK3_25 109.5
HK1_25 CK_25 HK3_25 109.5
HK2_25 CK_25 HK3_25 109.5
C_25 N_26 CA_26 120.9(4)
C_25 N_26 CD_26 127.4(4)
CA_26 N_26 CD_26 111.6(4)
O_26 C_26 N_27 123.2(5)
O_26 C_26 CA_26 118.2(4)
N_27 C_26 CA_26 118.6(4)
N_26 CA_26 C_26 113.2(4)
N_26 CA_26 CB_26 102.8(4)
C_26 CA_26 CB_26 110.1(4)
N_26 CA_26 HA_26 110.1
C_26 CA_26 HA_26 110.1
CB_26 CA_26 HA_26 110.1
CG_26 CB_26 CA_26 102.3(4)
CG_26 CB_26 HB1_26 111.3
CA_26 CB_26 HB1_26 111.3
CG_26 CB_26 HB2_26 111.3
CA_26 CB_26 HB2_26 111.3
HB1_26 CB_26 HB2_26 109.2
CB_26 CG_26 CD_26 104.9(5)
CB_26 CG_26 HG1_26 110.8
CD_26 CG_26 HG1_26 110.8
CB_26 CG_26 HG2_26 110.8
CD_26 CG_26 HG2_26 110.8
HG1_26 CG_26 HG2_26 108.8
N_26 CD_26 CG_26 103.9(4)
N_26 CD_26 HD1_26 111
CG_26 CD_26 HD1_26 111
N_26 CD_26 HD2_26 111
CG_26 CD_26 HD2_26 111
HD1_26 CD_26 HD2_26 109
C_26 N_27 CB_27 124.8(4)
C_26 N_27 H0_27 117.6
CB_27 N_27 H0_27 117.6
O_27 C_27 N_28 123.1(5)
O_27 C_27 CA_27 119.2(5)
N_28 C_27 CA_27 117.7(5)
C_27 CA_27 CB_27 111.8(4)
C_27 CA_27 HA1_27 109.3
CB_27 CA_27 HA1_27 109.3
C_27 CA_27 HA2_27 109.3
CB_27 CA_27 HA2_27 109.3
HA1_27 CA_27 HA2_27 107.9
N_27 CB_27 CA_27 111.2(4)
N_27 CB_27 CG_27 109.4(4)
CA_27 CB_27 CG_27 110.9(4)
N_27 CB_27 HB_27 108.4
CA_27 CB_27 HB_27 108.4
CG_27 CB_27 HB_27 108.4
CD_27 CG_27 CB_27 116.1(4)
CD_27 CG_27 HG1_27 108.3
CB_27 CG_27 HG1_27 108.3
CD_27 CG_27 HG2_27 108.3
CB_27 CG_27 HG2_27 108.3
HG1_27 CG_27 HG2_27 107.4
CE1_27 CD_27 CE2_27 112.6(5)
CE1_27 CD_27 CG_27 110.3(5)
CE2_27 CD_27 CG_27 111.4(5)
CE1_27 CD_27 HD_27 107.4
CE2_27 CD_27 HD_27 107.4
CG_27 CD_27 HD_27 107.4
CD_27 CE1_27 HE1A_27 109.5
CD_27 CE1_27 HE1B_27 109.5
HE1A_27 CE1_27 HE1B_27 109.5
CD_27 CE1_27 HE1C_27 109.5
HE1A_27 CE1_27 HE1C_27 109.5
HE1B_27 CE1_27 HE1C_27 109.5
CD_27 CE2_27 HE2A_27 109.5
CD_27 CE2_27 HE2B_27 109.5
HE2A_27 CE2_27 HE2B_27 109.5
CD_27 CE2_27 HE2C_27 109.5
HE2A_27 CE2_27 HE2C_27 109.5
HE2B_27 CE2_27 HE2C_27 109.5
C_27 N_28 CA_28 118.1(5)
C_27 N_28 H0_28 121
CA_28 N_28 H0_28 121
O_28 C_28 N_29 125.0(5)
O_28 C_28 CA_28 123.0(5)
N_29 C_28 CA_28 112.0(5)
N_28 CA_28 C_28 111.4(5)
N_28 CA_28 CB_28 112.7(5)
C_28 CA_28 CB_28 109.8(5)
N_28 CA_28 HA_28 107.5
C_28 CA_28 HA_28 107.5
CB_28 CA_28 HA_28 107.5
CG_28 CB_28 CA_28 116.0(5)
CG_28 CB_28 HB1_28 108.3
CA_28 CB_28 HB1_28 108.3
CG_28 CB_28 HB2_28 108.3
CA_28 CB_28 HB2_28 108.3
HB1_28 CB_28 HB2_28 107.4
CB_28 CG_28 CD_28 109.8(5)
CB_28 CG_28 HG1_28 109.7
CD_28 CG_28 HG1_28 109.7
CB_28 CG_28 HG2_28 109.7
CD_28 CG_28 HG2_28 109.7
HG1_28 CG_28 HG2_28 108.2
NZ_28 CD_28 CG_28 112.5(5)
NZ_28 CD_28 HD1_28 109.1
CG_28 CD_28 HD1_28 109.1
NZ_28 CD_28 HD2_28 109.1
CG_28 CD_28 HD2_28 109.1
HD1_28 CD_28 HD2_28 107.8
CD_28 NZ_28 HZ1_28 109.5
CD_28 NZ_28 HZ2_28 109.5
HZ1_28 NZ_28 HZ2_28 109.5
CD_28 NZ_28 HZ3_28 109.5
HZ1_28 NZ_28 HZ3_28 109.5
HZ2_28 NZ_28 HZ3_28 109.5
C_28 N_29 CB1_29 124.2(5)
C_28 N_29 H0_29 117.9
CB1_29 N_29 H0_29 117.9
O_29 C_29 N_30 121.3(5)
O_29 C_29 CA_29 122.2(5)
N_30 C_29 CA_29 116.1(5)
CB1_29 CA_29 C_29 111.7(5)
CB1_29 CA_29 CB2_29 112.0(4)
C_29 CA_29 CB2_29 109.5(4)
CB1_29 CA_29 HA_29 107.8
C_29 CA_29 HA_29 107.8
CB2_29 CA_29 HA_29 107.8
N_29 CB1_29 CA_29 112.6(5)
N_29 CB1_29 HB1A_29 109.1
CA_29 CB1_29 HB1A_29 109.1
N_29 CB1_29 HB1B_29 109.1
CA_29 CB1_29 HB1B_29 109.1
HB1A_29 CB1_29 HB1B_29 107.8
CG1_29 CB2_29 CG2_29 110.0(5)
CG1_29 CB2_29 CA_29 114.3(5)
CG2_29 CB2_29 CA_29 110.6(5)
CG1_29 CB2_29 HB2_29 107.2
CG2_29 CB2_29 HB2_29 107.2
CA_29 CB2_29 HB2_29 107.2
CB2_29 CG1_29 HG1A_29 109.5
CB2_29 CG1_29 HG1B_29 109.5
HG1A_29 CG1_29 HG1B_29 109.5
CB2_29 CG1_29 HG1C_29 109.5
HG1A_29 CG1_29 HG1C_29 109.5
HG1B_29 CG1_29 HG1C_29 109.5
CB2_29 CG2_29 HG2A_29 109.5
CB2_29 CG2_29 HG2B_29 109.5
HG2A_29 CG2_29 HG2B_29 109.5
CB2_29 CG2_29 HG2C_29 109.5
HG2A_29 CG2_29 HG2C_29 109.5
HG2B_29 CG2_29 HG2C_29 109.5
C_29 N_30 CA_30 120.0(5)
C_29 N_30 H0_30 120
CA_30 N_30 H0_30 120
O_30 C_30 N_21 121.8(5)
O_30 C_30 CA_30 120.2(5)
N_21 C_30 CA_30 117.9(5)
N_30 CA_30 C_30 109.3(4)
N_30 CA_30 CB_30 111.5(5)
C_30 CA_30 CB_30 110.0(4)
N_30 CA_30 HA_30 108.7
C_30 CA_30 HA_30 108.7
CB_30 CA_30 HA_30 108.7
CA_30 CB_30 CG_30 114.6(5)
CA_30 CB_30 HB1_30 108.6
CG_30 CB_30 HB1_30 108.6
CA_30 CB_30 HB2_30 108.6
CG_30 CB_30 HB2_30 108.6
HB1_30 CB_30 HB2_30 107.6
CD_30 CG_30 CB_30 116.5(6)
CD_30 CG_30 HG1_30 108.2
CB_30 CG_30 HG1_30 108.2
CD_30 CG_30 HG2_30 108.2
CB_30 CG_30 HG2_30 108.2
HG1_30 CG_30 HG2_30 107.3
CG_30 CD_30 CE_30 115.3(6)
CG_30 CD_30 HD1_30 108.4
CE_30 CD_30 HD1_30 108.4
CG_30 CD_30 HD2_30 108.4
CE_30 CD_30 HD2_30 108.4
HD1_30 CD_30 HD2_30 107.5
CD_30 CE_30 CH_30 113.0(6)
CD_30 CE_30 HE1_30 109
CH_30 CE_30 HE1_30 109
CD_30 CE_30 HE2_30 109
CH_30 CE_30 HE2_30 109
HE1_30 CE_30 HE2_30 107.8
CI_30 CH_30 CE_30 114.4(6)
CI_30 CH_30 HH1_30 108.6
CE_30 CH_30 HH1_30 108.6
CI_30 CH_30 HH2_30 108.6
CE_30 CH_30 HH2_30 108.6
HH1_30 CH_30 HH2_30 107.6
CH_30 CI_30 CJ_30 112.6(6)
CH_30 CI_30 HI1_30 109.1
CJ_30 CI_30 HI1_30 109.1
CH_30 CI_30 HI2_30 109.1
CJ_30 CI_30 HI2_30 109.1
HI1_30 CI_30 HI2_30 107.8
CK_30 CJ_30 CI_30 112.4(6)
CK_30 CJ_30 HJ1_30 109.1
CI_30 CJ_30 HJ1_30 109.1
CK_30 CJ_30 HJ2_30 109.1
CI_30 CJ_30 HJ2_30 109.1
HJ1_30 CJ_30 HJ2_30 107.9
CJ_30 CK_30 HK1_30 109.5
CJ_30 CK_30 HK2_30 109.5
HK1_30 CK_30 HK2_30 109.5
CJ_30 CK_30 HK3_30 109.5
HK1_30 CK_30 HK3_30 109.5
HK2_30 CK_30 HK3_30 109.5

loop_
_geom_bond_atom_site_label_1
_geom_bond_atom_site_label_2
_geom_bond_distance
N_1 C_10 1.342(7)
N_1 CA_1 1.422(8)
N_1 CD_1 1.482(8)
C_1 O_1 1.232(7)
C_1 N_2 1.308(7)
C_1 CA_1 1.530(8)
CA_1 CB_1 1.572(8)
CA_1 HA_1 1
CB_1 CG_1 1.516(10)
CB_1 HB1_1 0.99
CB_1 HB2_1 0.99
CG_1 CD_1 1.510(9)
CG_1 HG1_1 0.99
CG_1 HG2_1 0.99
CD_1 HD1_1 0.99
CD_1 HD2_1 0.99
N_2 CB_2 1.477(7)
N_2 H0_2 0.88
C_2 O_2 1.245(7)
C_2 N_3 1.326(7)
C_2 CA_2 1.498(7)
CA_2 CB_2 1.535(7)
CA_2 HA1_2 0.99
CA_2 HA2_2 0.99
CB_2 CG_2 1.514(7)
CB_2 HB_2 1
CG_2 CD_2 1.537(8)
CG_2 HG1_2 0.99
CG_2 HG2_2 0.99
CD_2 CE2_2 1.506(9)
CD_2 CE1_2 1.527(9)
CD_2 HD_2 1
CE1_2 HE1A_2 0.98
CE1_2 HE1B_2 0.98
CE1_2 HE1C_2 0.98
CE2_2 HE2A_2 0.98
CE2_2 HE2B_2 0.98
CE2_2 HE2C_2 0.98
N_3 CA_3 1.450(7)
N_3 H0_3 0.88
C_3 O_3 1.221(6)
C_3 N_4 1.328(7)
C_3 CA_3 1.528(7)
CA_3 CB_3 1.553(7)
CA_3 HA_3 1
CB_3 CG_3 1.525(7)
CB_3 HB1_3 0.99
CB_3 HB2_3 0.99
CG_3 CD_3 1.539(8)
CG_3 HG1_3 0.99
CG_3 HG2_3 0.99
CD_3 NZ_3 1.479(7)
CD_3 HD1_3 0.99
CD_3 HD2_3 0.99
NZ_3 HZ1_3 0.91
NZ_3 HZ2_3 0.91
NZ_3 HZ3_3 0.91
N_4 CB1_4 1.444(7)
N_4 H0_4 0.88
C_4 O_4 1.248(7)
C_4 N_5 1.353(8)
C_4 CA_4 1.518(8)
CA_4 CB1_4 1.550(8)
CA_4 CB2_4 1.552(9)
CA_4 HA_4 1
CB1_4 HB1A_4 0.99
CB1_4 HB1B_4 0.99
CB2_4 CG1_4 1.503(11)
CB2_4 CG2_4 1.542(11)
CB2_4 HB2_4 1
CG1_4 HG1A_4 0.98
CG1_4 HG1B_4 0.98
CG1_4 HG1C_4 0.98
CG2_4 HG2A_4 0.98
CG2_4 HG2B_4 0.98
CG2_4 HG2C_4 0.98
N_5 CA_5 1.461(8)
N_5 H0_5 0.88
C_5 O_5 1.228(7)
C_5 N_6 1.342(7)
C_5 CA_5 1.520(8)
CA_5 CB_5 1.544(9)
CA_5 HA_5 1
CB_5 CG_5 1.520(10)
CB_5 HB1_5 0.99
CB_5 HB2_5 0.99
CG_5 CD_5 1.521(11)
CG_5 HG1_5 0.99
CG_5 HG2_5 0.99
CD_5 CE_5 1.492(12)
CD_5 HD1_5 0.99
CD_5 HD2_5 0.99
CE_5 CH_5 1.597(14)
CE_5 HE1_5 0.99
CE_5 HE2_5 0.99
CH_5 CI_5 1.413(16)
CH_5 HH1_5 0.99
CH_5 HH2_5 0.99
CI_5 CJ_5 1.440(14)
CI_5 HI1_5 0.99
CI_5 HI2_5 0.99
CJ_5 CK_5 1.463(13)
CJ_5 HJ1_5 0.99
CJ_5 HJ2_5 0.99
CK_5 HK1_5 0.98
CK_5 HK2_5 0.98
CK_5 HK3_5 0.98
N_6 CA_6 1.461(7)
N_6 CD_6 1.477(6)
C_6 O_6 1.231(6)
C_6 N_7 1.337(6)
C_6 CA_6 1.535(7)
CA_6 CB_6 1.542(7)
CA_6 HA_6 1
CB_6 CG_6 1.524(8)
CB_6 HB1_6 0.99
CB_6 HB2_6 0.99
CG_6 CD_6 1.535(8)
CG_6 HG1_6 0.99
CG_6 HG2_6 0.99
CD_6 HD1_6 0.99
CD_6 HD2_6 0.99
N_7 CB_7 1.468(6)
N_7 H0_7 0.88
C_7 O_7 1.239(6)
C_7 N_8 1.339(6)
C_7 CA_7 1.523(7)
CA_7 CB_7 1.544(6)
CA_7 HA1_7 0.99
CA_7 HA2_7 0.99
CB_7 CG_7 1.525(7)
CB_7 HB_7 1
CG_7 CD_7 1.522(7)
CG_7 HG1_7 0.99
CG_7 HG2_7 0.99
CD_7 CE1_7 1.525(8)
CD_7 CE2_7 1.537(8)
CD_7 HD_7 1
CE1_7 HE1A_7 0.98
CE1_7 HE1B_7 0.98
CE1_7 HE1C_7 0.98
CE2_7 HE2A_7 0.98
CE2_7 HE2B_7 0.98
CE2_7 HE2C_7 0.98
N_8 CA_8 1.461(6)
N_8 H0_8 0.88
C_8 O_8 1.236(6)
C_8 N_9 1.333(7)
C_8 CA_8 1.529(6)
CA_8 CB_8 1.539(7)
CA_8 HA_8 1
CB_8 CG_8 1.532(7)
CB_8 HB1_8 0.99
CB_8 HB2_8 0.99
CG_8 CD_8 1.521(7)
CG_8 HG1_8 0.99
CG_8 HG2_8 0.99
CD_8 NZ_8 1.495(6)
CD_8 HD1_8 0.99
CD_8 HD2_8 0.99
NZ_8 HZ1_8 0.91
NZ_8 HZ2_8 0.91
NZ_8 HZ3_8 0.91
N_9 CB1_9 1.466(6)
N_9 H0_9 0.88
C_9 O_9 1.227(7)
C_9 N_10 1.354(7)
C_9 CA_9 1.514(8)
CA_9 CB1_9 1.534(7)
CA_9 CB2_9 1.535(7)
CA_9 HA_9 1
CB1_9 HB1A_9 0.99
CB1_9 HB1B_9 0.99
CB2_9 CG1_9 1.407(12)
CB2_9 CG1_9 1.427(12)
CB2_9 CG2_9 1.545(9)
CB2_9 CG2_9 1.551(17)
CB2_9 HB2_9 1
CB2_9 HB2_9 1
CG1_9 HG1A_9 0.98
CG1_9 HG1B_9 0.98
CG1_9 HG1C_9 0.98
CG2_9 HG2A_9 0.98
CG2_9 HG2B_9 0.98
CG2_9 HG2C_9 0.98
CG2_9 HG2D_9 0.98
CG2_9 HG2E_9 0.98
CG2_9 HG2F_9 0.98
CG1_9 HG1D_9 0.98
CG1_9 HG1E_9 0.98
CG1_9 HG1F_9 0.98
N_10 CA_10 1.462(7)
N_10 H0_10 0.88
C_10 O_10 1.256(7)
C_10 CA_10 1.506(9)
CA_10 CB_10 1.532(7)
CA_10 HA_10 1
CB_10 CG_10 1.528(9)
CB_10 HB1_10 0.99
CB_10 HB2_10 0.99
CG_10 CD_10 1.520(9)
CG_10 HG1_10 0.99
CG_10 HG2_10 0.99
CD_10 CE_10 1.532(10)
CD_10 HD1_10 0.99
CD_10 HD2_10 0.99
CE_10 CH_10 1.523(11)
CE_10 HE1_10 0.99
CE_10 HE2_10 0.99
CH_10 CI_10 1.536(9)
CH_10 HH1_10 0.99
CH_10 HH2_10 0.99
CI_10 CJ_10 1.495(10)
CI_10 HI1_10 0.99
CI_10 HI2_10 0.99
CJ_10 CK_10 1.512(11)
CJ_10 HJ1_10 0.99
CJ_10 HJ2_10 0.99
CK_10 HK1_10 0.98
CK_10 HK2_10 0.98
CK_10 HK3_10 0.98
N_21 C_30 1.351(7)
N_21 CD_21 1.454(7)
N_21 CA_21 1.472(7)
C_21 O_21 1.251(7)
C_21 N_22 1.334(7)
C_21 CA_21 1.532(8)
CA_21 CB_21 1.533(8)
CA_21 HA_21 1
CB_21 CG_21 1.518(9)
CB_21 HB1_21 0.99
CB_21 HB2_21 0.99
CG_21 CD_21 1.528(9)
CG_21 HG1_21 0.99
CG_21 HG2_21 0.99
CD_21 HD1_21 0.99
CD_21 HD2_21 0.99
N_22 CB_22 1.470(7)
N_22 H0_22 0.88
C_22 O_22 1.252(8)
C_22 N_23 1.335(7)
C_22 CA_22 1.518(9)
CA_22 CB_22 1.523(8)
CA_22 HA1_22 0.99
CA_22 HA2_22 0.99
CB_22 CG_22 1.524(8)
CB_22 HB_22 1
CG_22 CD_22 1.533(8)
CG_22 HG1_22 0.99
CG_22 HG2_22 0.99
CD_22 CE2_22 1.526(8)
CD_22 CE1_22 1.539(8)
CD_22 HD_22 1
CE1_22 HE1A_22 0.98
CE1_22 HE1B_22 0.98
CE1_22 HE1C_22 0.98
CE2_22 HE2A_22 0.98
CE2_22 HE2B_22 0.98
CE2_22 HE2C_22 0.98
N_23 CA_23 1.448(7)
N_23 H0_23 0.88
C_23 O_23 1.234(7)
C_23 N_24 1.345(8)
C_23 CA_23 1.516(7)
CA_23 CB_23 1.539(7)
CA_23 HA_23 1
CB_23 CG_23 1.515(7)
CB_23 HB1_23 0.99
CB_23 HB2_23 0.99
CG_23 CD_23 1.513(8)
CG_23 HG1_23 0.99
CG_23 HG2_23 0.99
CD_23 NZ_23 1.494(7)
CD_23 HD1_23 0.99
CD_23 HD2_23 0.99
NZ_23 HZ1_23 0.91
NZ_23 HZ2_23 0.91
NZ_23 HZ3_23 0.91
N_24 CB1_24 1.457(7)
N_24 H0_24 0.88
C_24 O_24 1.241(7)
C_24 N_25 1.328(7)
C_24 CA_24 1.513(7)
CA_24 CB1_24 1.540(9)
CA_24 CB2_24 1.546(8)
CA_24 HA_24 1
CB1_24 HB1A_24 0.99
CB1_24 HB1B_24 0.99
CB2_24 CG2_24 1.403(15)
CB2_24 CG2_24 1.467(11)
CB2_24 CG1_24 1.521(11)
CB2_24 CG1_24 1.565(17)
CB2_24 HB2_24 1
CB2_24 HB2_24 1
CG1_24 HG1A_24 0.98
CG1_24 HG1B_24 0.98
CG1_24 HG1C_24 0.98
CG2_24 HG2A_24 0.98
CG2_24 HG2B_24 0.98
CG2_24 HG2C_24 0.98
CG2_24 HG2D_24 0.98
CG2_24 HG2E_24 0.98
CG2_24 HG2F_24 0.98
CG1_24 HG1D_24 0.98
CG1_24 HG1E_24 0.98
CG1_24 HG1F_24 0.98
N_25 CA_25 1.453(7)
N_25 H0_25 0.88
C_25 O_25 1.231(6)
C_25 N_26 1.344(7)
C_25 CA_25 1.531(7)
CA_25 CB_25 1.544(7)
CA_25 HA_25 1
CB_25 CG_25 1.518(8)
CB_25 HB1_25 0.99
CB_25 HB2_25 0.99
CG_25 CD_25 1.536(8)
CG_25 HG1_25 0.99
CG_25 HG2_25 0.99
CD_25 CE_25 1.526(9)
CD_25 HD1_25 0.99
CD_25 HD2_25 0.99
CE_25 CH_25 1.516(10)
CE_25 HE1_25 0.99
CE_25 HE2_25 0.99
CH_25 CI_25 1.500(12)
CH_25 HH1_25 0.99
CH_25 HH2_25 0.99
CI_25 CJ_25 1.529(10)
CI_25 HI1_25 0.99
CI_25 HI2_25 0.99
CJ_25 CK_25 1.483(14)
CJ_25 HJ1_25 0.99
CJ_25 HJ2_25 0.99
CK_25 HK1_25 0.98
CK_25 HK2_25 0.98
CK_25 HK3_25 0.98
N_26 CA_26 1.460(6)
N_26 CD_26 1.475(7)
C_26 O_26 1.249(6)
C_26 N_27 1.326(6)
C_26 CA_26 1.512(7)
CA_26 CB_26 1.533(7)
CA_26 HA_26 1
CB_26 CG_26 1.520(8)
CB_26 HB1_26 0.99
CB_26 HB2_26 0.99
CG_26 CD_26 1.518(8)
CG_26 HG1_26 0.99
CG_26 HG2_26 0.99
CD_26 HD1_26 0.99
CD_26 HD2_26 0.99
N_27 CB_27 1.477(6)
N_27 H0_27 0.88
C_27 O_27 1.249(6)
C_27 N_28 1.333(7)
C_27 CA_27 1.512(7)
CA_27 CB_27 1.529(7)
CA_27 HA1_27 0.99
CA_27 HA2_27 0.99
CB_27 CG_27 1.531(7)
CB_27 HB_27 1
CG_27 CD_27 1.533(7)
CG_27 HG1_27 0.99
CG_27 HG2_27 0.99
CD_27 CE1_27 1.520(8)
CD_27 CE2_27 1.530(8)
CD_27 HD_27 1
CE1_27 HE1A_27 0.98
CE1_27 HE1B_27 0.98
CE1_27 HE1C_27 0.98
CE2_27 HE2A_27 0.98
CE2_27 HE2B_27 0.98
CE2_27 HE2C_27 0.98
N_28 CA_28 1.453(7)
N_28 H0_28 0.88
C_28 O_28 1.236(7)
C_28 N_29 1.343(7)
C_28 CA_28 1.516(7)
CA_28 CB_28 1.531(8)
CA_28 HA_28 1
CB_28 CG_28 1.516(8)
CB_28 HB1_28 0.99
CB_28 HB2_28 0.99
CG_28 CD_28 1.545(8)
CG_28 HG1_28 0.99
CG_28 HG2_28 0.99
CD_28 NZ_28 1.499(8)
CD_28 HD1_28 0.99
CD_28 HD2_28 0.99
NZ_28 HZ1_28 0.91
NZ_28 HZ2_28 0.91
NZ_28 HZ3_28 0.91
N_29 CB1_29 1.453(7)
N_29 H0_29 0.88
C_29 O_29 1.233(6)
C_29 N_30 1.351(7)
C_29 CA_29 1.516(7)
CA_29 CB1_29 1.518(8)
CA_29 CB2_29 1.556(7)
CA_29 HA_29 1
CB1_29 HB1A_29 0.99
CB1_29 HB1B_29 0.99
CB2_29 CG1_29 1.511(8)
CB2_29 CG2_29 1.523(8)
CB2_29 HB2_29 1
CG1_29 HG1A_29 0.98
CG1_29 HG1B_29 0.98
CG1_29 HG1C_29 0.98
CG2_29 HG2A_29 0.98
CG2_29 HG2B_29 0.98
CG2_29 HG2C_29 0.98
N_30 CA_30 1.458(7)
N_30 H0_30 0.88
C_30 O_30 1.235(6)
C_30 CA_30 1.525(7)
CA_30 CB_30 1.534(8)
CA_30 HA_30 1
CB_30 CG_30 1.553(8)
CB_30 HB1_30 0.99
CB_30 HB2_30 0.99
CG_30 CD_30 1.489(9)
CG_30 HG1_30 0.99
CG_30 HG2_30 0.99
CD_30 CE_30 1.522(9)
CD_30 HD1_30 0.99
CD_30 HD2_30 0.99
CE_30 CH_30 1.528(9)
CE_30 HE1_30 0.99
CE_30 HE2_30 0.99
CH_30 CI_30 1.494(9)
CH_30 HH1_30 0.99
CH_30 HH2_30 0.99
CI_30 CJ_30 1.539(9)
CI_30 HI1_30 0.99
CI_30 HI2_30 0.99
CJ_30 CK_30 1.507(10)
CJ_30 HJ1_30 0.99
CJ_30 HJ2_30 0.99
CK_30 HK1_30 0.98
CK_30 HK2_30 0.98
CK_30 HK3_30 0.98

loop_
_geom_torsion_atom_site_label_1
_geom_torsion_atom_site_label_2
_geom_torsion_atom_site_label_3
_geom_torsion_atom_site_label_4
_geom_torsion
C_10 N_1 CA_1 C_1 -79.6(6)
CD_1 N_1 CA_1 C_1 99.3(6)
C_10 N_1 CA_1 CB_1 162.5(5)
CD_1 N_1 CA_1 CB_1 -18.7(6)
O_1 C_1 CA_1 N_1 177.5(6)
N_2 C_1 CA_1 N_1 -4.1(8)
O_1 C_1 CA_1 CB_1 -69.4(8)
N_2 C_1 CA_1 CB_1 108.9(6)
N_1 CA_1 CB_1 CG_1 32.5(6)
C_1 CA_1 CB_1 CG_1 -89.2(6)
CA_1 CB_1 CG_1 CD_1 -35.2(7)
C_10 N_1 CD_1 CG_1 176.2(5)
CA_1 N_1 CD_1 CG_1 -2.5(7)
CB_1 CG_1 CD_1 N_1 23.7(7)
O_1 C_1 N_2 CB_2 7.0(9)
CA_1 C_1 N_2 CB_2 -171.3(5)
O_2 C_2 CA_2 CB_2 50.8(7)
N_3 C_2 CA_2 CB_2 -130.1(5)
C_1 N_2 CB_2 CG_2 133.9(6)
C_1 N_2 CB_2 CA_2 -102.9(6)
C_2 CA_2 CB_2 N_2 86.9(6)
C_2 CA_2 CB_2 CG_2 -151.1(5)
N_2 CB_2 CG_2 CD_2 -54.1(6)
CA_2 CB_2 CG_2 CD_2 -177.2(5)
CB_2 CG_2 CD_2 CE2_2 -55.6(6)
CB_2 CG_2 CD_2 CE1_2 -179.4(5)
O_2 C_2 N_3 CA_3 -4.7(8)
CA_2 C_2 N_3 CA_3 176.2(5)
C_2 N_3 CA_3 C_3 146.9(5)
C_2 N_3 CA_3 CB_3 -89.2(6)
O_3 C_3 CA_3 N_3 27.2(7)
N_4 C_3 CA_3 N_3 -154.1(5)
O_3 C_3 CA_3 CB_3 -96.5(6)
N_4 C_3 CA_3 CB_3 82.2(6)
N_3 CA_3 CB_3 CG_3 -65.4(6)
C_3 CA_3 CB_3 CG_3 58.7(6)
CA_3 CB_3 CG_3 CD_3 -175.6(5)
CB_3 CG_3 CD_3 NZ_3 167.9(5)
O_3 C_3 N_4 CB1_4 4.1(9)
CA_3 C_3 N_4 CB1_4 -174.6(5)
O_4 C_4 CA_4 CB1_4 -55.2(7)
N_5 C_4 CA_4 CB1_4 127.8(6)
O_4 C_4 CA_4 CB2_4 68.8(7)
N_5 C_4 CA_4 CB2_4 -108.1(6)
C_3 N_4 CB1_4 CA_4 122.2(6)
C_4 CA_4 CB1_4 N_4 -89.9(6)
CB2_4 CA_4 CB1_4 N_4 146.9(5)
C_4 CA_4 CB2_4 CG1_4 -64.8(8)
CB1_4 CA_4 CB2_4 CG1_4 58.3(8)
C_4 CA_4 CB2_4 CG2_4 63.0(8)
CB1_4 CA_4 CB2_4 CG2_4 -173.9(7)
O_4 C_4 N_5 CA_5 -6.3(9)
CA_4 C_4 N_5 CA_5 170.7(5)
C_4 N_5 CA_5 C_5 59.5(7)
C_4 N_5 CA_5 CB_5 -179.7(6)
O_5 C_5 CA_5 N_5 43.5(7)
N_6 C_5 CA_5 N_5 -136.0(5)
O_5 C_5 CA_5 CB_5 -78.4(7)
N_6 C_5 CA_5 CB_5 102.0(6)
N_5 CA_5 CB_5 CG_5 67.3(7)
C_5 CA_5 CB_5 CG_5 -172.1(6)
CA_5 CB_5 CG_5 CD_5 61.1(10)
CB_5 CG_5 CD_5 CE_5 169.6(10)
CG_5 CD_5 CE_5 CH_5 176.9(11)
CD_5 CE_5 CH_5 CI_5 174.8(17)
CE_5 CH_5 CI_5 CJ_5 171.1(14)
CH_5 CI_5 CJ_5 CK_5 75(2)
O_5 C_5 N_6 CA_6 3.3(8)
CA_5 C_5 N_6 CA_6 -177.2(5)
O_5 C_5 N_6 CD_6 176.8(5)
CA_5 C_5 N_6 CD_6 -3.7(8)
C_5 N_6 CA_6 C_6 -88.7(6)
CD_6 N_6 CA_6 C_6 96.8(5)
C_5 N_6 CA_6 CB_6 151.3(5)
CD_6 N_6 CA_6 CB_6 -23.2(6)
O_6 C_6 CA_6 N_6 -163.4(4)
N_7 C_6 CA_6 N_6 15.8(6)
O_6 C_6 CA_6 CB_6 -47.9(6)
N_7 C_6 CA_6 CB_6 131.3(5)
N_6 CA_6 CB_6 CG_6 36.6(5)
C_6 CA_6 CB_6 CG_6 -85.4(5)
CA_6 CB_6 CG_6 CD_6 -37.5(6)
C_5 N_6 CD_6 CG_6 -174.1(5)
CA_6 N_6 CD_6 CG_6 -0.1(6)
CB_6 CG_6 CD_6 N_6 23.9(6)
O_6 C_6 N_7 CB_7 2.7(8)
CA_6 C_6 N_7 CB_7 -176.5(4)
O_7 C_7 CA_7 CB_7 52.1(6)
N_8 C_7 CA_7 CB_7 -128.9(5)
C_6 N_7 CB_7 CG_7 130.1(5)
C_6 N_7 CB_7 CA_7 -108.0(5)
C_7 CA_7 CB_7 N_7 74.6(5)
C_7 CA_7 CB_7 CG_7 -163.5(4)
N_7 CB_7 CG_7 CD_7 -52.3(6)
CA_7 CB_7 CG_7 CD_7 -174.5(5)
CB_7 CG_7 CD_7 CE1_7 -178.1(5)
CB_7 CG_7 CD_7 CE2_7 -54.5(7)
O_7 C_7 N_8 CA_8 -4.6(7)
CA_7 C_7 N_8 CA_8 176.5(4)
C_7 N_8 CA_8 C_8 130.3(5)
C_7 N_8 CA_8 CB_8 -109.9(5)
O_8 C_8 CA_8 N_8 40.4(6)
N_9 C_8 CA_8 N_8 -141.4(4)
O_8 C_8 CA_8 CB_8 -81.9(6)
N_9 C_8 CA_8 CB_8 96.2(5)
N_8 CA_8 CB_8 CG_8 59.0(6)
C_8 CA_8 CB_8 CG_8 -179.6(4)
CA_8 CB_8 CG_8 CD_8 71.6(6)
CB_8 CG_8 CD_8 NZ_8 -177.0(4)
O_8 C_8 N_9 CB1_9 5.5(8)
CA_8 C_8 N_9 CB1_9 -172.5(5)
O_9 C_9 CA_9 CB1_9 -63.3(6)
N_10 C_9 CA_9 CB1_9 116.9(5)
O_9 C_9 CA_9 CB2_9 61.9(7)
N_10 C_9 CA_9 CB2_9 -117.9(5)
C_8 N_9 CB1_9 CA_9 127.4(5)
C_9 CA_9 CB1_9 N_9 -75.5(6)
CB2_9 CA_9 CB1_9 N_9 161.1(5)
C_9 CA_9 CB2_9 CG1_9 177.5(8)
CB1_9 CA_9 CB2_9 CG1_9 -59.4(9)
C_9 CA_9 CB2_9 CG1_9 -74.2(10)
CB1_9 CA_9 CB2_9 CG1_9 48.9(10)
C_9 CA_9 CB2_9 CG2_9 53.7(9)
CB1_9 CA_9 CB2_9 CG2_9 176.8(8)
C_9 CA_9 CB2_9 CG2_9 -63.5(18)
CB1_9 CA_9 CB2_9 CG2_9 59.6(18)
O_9 C_9 N_10 CA_10 -3.6(8)
CA_9 C_9 N_10 CA_10 176.1(5)
CA_1 N_1 C_10 O_10 5.1(7)
CD_1 N_1 C_10 O_10 -173.6(5)
CA_1 N_1 C_10 CA_10 -171.7(5)
CD_1 N_1 C_10 CA_10 9.6(8)
C_9 N_10 CA_10 C_10 45.9(7)
C_9 N_10 CA_10 CB_10 165.4(5)
O_10 C_10 CA_10 N_10 58.7(6)
N_1 C_10 CA_10 N_10 -124.6(5)
O_10 C_10 CA_10 CB_10 -60.7(6)
N_1 C_10 CA_10 CB_10 116.0(5)
N_10 CA_10 CB_10 CG_10 -178.6(5)
C_10 CA_10 CB_10 CG_10 -58.8(7)
CA_10 CB_10 CG_10 CD_10 -74.1(8)
CB_10 CG_10 CD_10 CE_10 -172.4(6)
CG_10 CD_10 CE_10 CH_10 -72.5(10)
CD_10 CE_10 CH_10 CI_10 178.0(7)
CE_10 CH_10 CI_10 CJ_10 178.8(7)
CH_10 CI_10 CJ_10 CK_10 177.5(7)
C_30 N_21 CA_21 C_21 -88.6(6)
CD_21 N_21 CA_21 C_21 94.6(5)
C_30 N_21 CA_21 CB_21 152.9(5)
CD_21 N_21 CA_21 CB_21 -23.8(6)
O_21 C_21 CA_21 N_21 -164.5(5)
N_22 C_21 CA_21 N_21 16.3(7)
O_21 C_21 CA_21 CB_21 -51.2(7)
N_22 C_21 CA_21 CB_21 129.7(5)
N_21 CA_21 CB_21 CG_21 35.1(6)
C_21 CA_21 CB_21 CG_21 -84.1(6)
CA_21 CB_21 CG_21 CD_21 -34.8(7)
C_30 N_21 CD_21 CG_21 -174.1(5)
CA_21 N_21 CD_21 CG_21 2.4(6)
CB_21 CG_21 CD_21 N_21 20.6(6)
O_21 C_21 N_22 CB_22 6.8(8)
CA_21 C_21 N_22 CB_22 -174.1(5)
O_22 C_22 CA_22 CB_22 53.4(8)
N_23 C_22 CA_22 CB_22 -126.8(6)
C_21 N_22 CB_22 CA_22 -109.1(6)
C_21 N_22 CB_22 CG_22 126.3(6)
C_22 CA_22 CB_22 N_22 73.2(6)
C_22 CA_22 CB_22 CG_22 -163.8(5)
N_22 CB_22 CG_22 CD_22 -48.8(6)
CA_22 CB_22 CG_22 CD_22 -172.3(5)
CB_22 CG_22 CD_22 CE2_22 -56.3(7)
CB_22 CG_22 CD_22 CE1_22 -179.4(5)
O_22 C_22 N_23 CA_23 -1.8(8)
CA_22 C_22 N_23 CA_23 178.3(5)
C_22 N_23 CA_23 C_23 129.3(5)
C_22 N_23 CA_23 CB_23 -109.2(6)
O_23 C_23 CA_23 N_23 32.6(7)
N_24 C_23 CA_23 N_23 -150.3(5)
O_23 C_23 CA_23 CB_23 -89.6(6)
N_24 C_23 CA_23 CB_23 87.4(6)
N_23 CA_23 CB_23 CG_23 57.2(6)
C_23 CA_23 CB_23 CG_23 179.3(5)
CA_23 CB_23 CG_23 CD_23 68.2(7)
CB_23 CG_23 CD_23 NZ_23 -177.9(5)
O_23 C_23 N_24 CB1_24 0.6(9)
CA_23 C_23 N_24 CB1_24 -176.4(5)
O_24 C_24 CA_24 CB1_24 -65.3(7)
N_25 C_24 CA_24 CB1_24 114.5(6)
O_24 C_24 CA_24 CB2_24 59.6(7)
N_25 C_24 CA_24 CB2_24 -120.6(6)
C_23 N_24 CB1_24 CA_24 136.5(6)
C_24 CA_24 CB1_24 N_24 -76.2(6)
CB2_24 CA_24 CB1_24 N_24 160.2(5)
C_24 CA_24 CB2_24 CG2_24 -75.8(13)
CB1_24 CA_24 CB2_24 CG2_24 46.7(14)
C_24 CA_24 CB2_24 CG2_24 -170.7(8)
CB1_24 CA_24 CB2_24 CG2_24 -48.2(9)
C_24 CA_24 CB2_24 CG1_24 57.7(9)
CB1_24 CA_24 CB2_24 CG1_24 -179.9(8)
C_24 CA_24 CB2_24 CG1_24 161(2)
CB1_24 CA_24 CB2_24 CG1_24 -77(2)
O_24 C_24 N_25 CA_25 -0.6(8)
CA_24 C_24 N_25 CA_25 179.7(5)
C_24 N_25 CA_25 C_25 52.5(6)
C_24 N_25 CA_25 CB_25 171.1(5)
O_25 C_25 CA_25 N_25 50.5(6)
N_26 C_25 CA_25 N_25 -133.6(5)
O_25 C_25 CA_25 CB_25 -71.3(6)
N_26 C_25 CA_25 CB_25 104.6(5)
N_25 CA_25 CB_25 CG_25 75.5(7)
C_25 CA_25 CB_25 CG_25 -164.5(5)
CA_25 CB_25 CG_25 CD_25 171.6(5)
CB_25 CG_25 CD_25 CE_25 -176.0(7)
CG_25 CD_25 CE_25 CH_25 175.5(7)
CD_25 CE_25 CH_25 CI_25 -68.1(9)
CE_25 CH_25 CI_25 CJ_25 -177.8(7)
CH_25 CI_25 CJ_25 CK_25 -169.0(10)
O_25 C_25 N_26 CA_26 1.3(7)
CA_25 C_25 N_26 CA_26 -174.5(4)
O_25 C_25 N_26 CD_26 -174.8(5)
CA_25 C_25 N_26 CD_26 9.4(7)
C_25 N_26 CA_26 C_26 -79.8(6)
CD_26 N_26 CA_26 C_26 96.9(5)
C_25 N_26 CA_26 CB_26 161.4(5)
CD_26 N_26 CA_26 CB_26 -21.9(5)
O_26 C_26 CA_26 N_26 178.8(5)
N_27 C_26 CA_26 N_26 -2.9(7)
O_26 C_26 CA_26 CB_26 -66.7(6)
N_27 C_26 CA_26 CB_26 111.6(5)
N_26 CA_26 CB_26 CG_26 35.6(5)
C_26 CA_26 CB_26 CG_26 -85.3(5)
CA_26 CB_26 CG_26 CD_26 -37.1(6)
C_25 N_26 CD_26 CG_26 175.4(5)
CA_26 N_26 CD_26 CG_26 -1.0(6)
CB_26 CG_26 CD_26 N_26 24.0(6)
O_26 C_26 N_27 CB_27 4.6(8)
CA_26 C_26 N_27 CB_27 -173.6(4)
O_27 C_27 CA_27 CB_27 57.2(6)
N_28 C_27 CA_27 CB_27 -122.0(5)
C_26 N_27 CB_27 CA_27 -88.3(6)
C_26 N_27 CB_27 CG_27 148.8(5)
C_27 CA_27 CB_27 N_27 74.1(5)
C_27 CA_27 CB_27 CG_27 -163.9(4)
N_27 CB_27 CG_27 CD_27 -54.3(6)
CA_27 CB_27 CG_27 CD_27 -177.3(5)
CB_27 CG_27 CD_27 CE1_27 176.3(5)
CB_27 CG_27 CD_27 CE2_27 -58.0(6)
O_27 C_27 N_28 CA_28 1.0(7)
CA_27 C_27 N_28 CA_28 -179.9(4)
C_27 N_28 CA_28 C_28 136.2(5)
C_27 N_28 CA_28 CB_28 -99.8(6)
O_28 C_28 CA_28 N_28 40.3(7)
N_29 C_28 CA_28 N_28 -141.5(5)
O_28 C_28 CA_28 CB_28 -85.4(7)
N_29 C_28 CA_28 CB_28 92.9(6)
N_28 CA_28 CB_28 CG_28 -60.4(7)
C_28 CA_28 CB_28 CG_28 64.5(7)
CA_28 CB_28 CG_28 CD_28 -170.4(5)
CB_28 CG_28 CD_28 NZ_28 168.9(5)
O_28 C_28 N_29 CB1_29 4.5(9)
CA_28 C_28 N_29 CB1_29 -173.7(5)
O_29 C_29 CA_29 CB1_29 -60.8(7)
N_30 C_29 CA_29 CB1_29 126.0(5)
O_29 C_29 CA_29 CB2_29 63.8(7)
N_30 C_29 CA_29 CB2_29 -109.4(5)
C_28 N_29 CB1_29 CA_29 110.0(6)
C_29 CA_29 CB1_29 N_29 -83.0(6)
CB2_29 CA_29 CB1_29 N_29 153.7(5)
CB1_29 CA_29 CB2_29 CG1_29 51.4(7)
C_29 CA_29 CB2_29 CG1_29 -73.1(6)
CB1_29 CA_29 CB2_29 CG2_29 176.2(5)
C_29 CA_29 CB2_29 CG2_29 51.7(6)
O_29 C_29 N_30 CA_30 -6.7(8)
CA_29 C_29 N_30 CA_30 166.5(5)
CD_21 N_21 C_30 O_30 178.1(5)
CA_21 N_21 C_30 O_30 1.8(7)
CD_21 N_21 C_30 CA_30 -0.6(8)
CA_21 N_21 C_30 CA_30 -176.9(5)
C_29 N_30 CA_30 C_30 57.2(6)
C_29 N_30 CA_30 CB_30 179.0(5)
O_30 C_30 CA_30 N_30 48.3(6)
N_21 C_30 CA_30 N_30 -133.0(5)
O_30 C_30 CA_30 CB_30 -74.4(6)
N_21 C_30 CA_30 CB_30 104.3(6)
N_30 CA_30 CB_30 CG_30 52.9(7)
C_30 CA_30 CB_30 CG_30 174.3(5)
CA_30 CB_30 CG_30 CD_30 56.4(8)
CB_30 CG_30 CD_30 CE_30 64.4(8)
CG_30 CD_30 CE_30 CH_30 175.6(6)
CD_30 CE_30 CH_30 CI_30 176.4(6)
CE_30 CH_30 CI_30 CJ_30 -176.3(6)
CH_30 CI_30 CJ_30 CK_30 175.1(6)
